data_4338051
loop_
_publ_author_name
'Bittner, Michael M.'
'Lindeman, Sergey V.'
'Popescu, Codrina V.'
'Fiedler, Adam T.'

_publ_section_title
;
 Dioxygen Reactivity of Biomimetic Fe(II) Complexes with Noninnocent
 Catecholate, o-Aminophenolate, and o-Phenylenediamine Ligands.
;
_journal_issue 8
_journal_name_full 'Inorganic chemistry'
_journal_page_first 4047
_journal_page_last 4061
_journal_paper_doi 10.1021/ic403126p
_journal_volume 53
_journal_year 2014
_chemical_absolute_configuration ad
_chemical_formula_moiety 'C58 H52 Fe N6 O2 P, C F3 O3 S, 2(C2 H4 Cl2)'
_chemical_formula_sum 'C63 H60 Cl4 F3 Fe N6 O5 P S'
_chemical_formula_weight 1298.85
_chemical_name_systematic
;
 ? 
;
_space_group_crystal_system monoclinic
_space_group_IT_number 4
_space_group_name_Hall 'P 2yb'
_space_group_name_H-M_alt 'P 1 21 1'
_symmetry_space_group_name_Hall 'P 2yb'
_symmetry_space_group_name_H-M 'P 1 21 1'
_atom_sites_solution_hydrogens geom
_atom_sites_solution_primary direct
_atom_sites_solution_secondary difmap
_audit_creation_date 2013-08-05
_audit_creation_method
;
  Olex2 1.2
  (compiled Apr 23 2013 17:54:37, GUI svn.r4466)
;
_cell_angle_alpha 90.00
_cell_angle_beta 90.1428(9)
_cell_angle_gamma 90.00
_cell_formula_units_Z 4
_cell_length_a 16.08589(16)
_cell_length_b 21.47794(14)
_cell_length_c 17.84876(18)
_cell_measurement_reflns_used 36281
_cell_measurement_temperature 100.00(10)
_cell_measurement_theta_max 73.5850
_cell_measurement_theta_min 3.6720
_cell_volume 6166.58(10)
_computing_cell_refinement
;
CrysAlisPro, Agilent Technologies,
Version 1.171.36.28 (release 01-02-2013 CrysAlis171 .NET)
(compiled Feb  1 2013,16:14:44)
;
_computing_data_collection
;
CrysAlisPro, Agilent Technologies,
Version 1.171.36.28 (release 01-02-2013 CrysAlis171 .NET)
(compiled Feb  1 2013,16:14:44)
;
_computing_data_reduction
;
CrysAlisPro, Agilent Technologies,
Version 1.171.36.28 (release 01-02-2013 CrysAlis171 .NET)
(compiled Feb  1 2013,16:14:44)
;
_computing_molecular_graphics
;
O. V. Dolomanov, L. J. Bourhis, R. J. Gildea, J. A. K. Howard and H. Puschmann,
OLEX2: a complete structure solution, refinement and analysis program.
J. Appl. Cryst. (2009). 42, 339-341.
;
_computing_publication_material
;
O. V. Dolomanov, L. J. Bourhis, R. J. Gildea, J. A. K. Howard and H. Puschmann,
OLEX2: a complete structure solution, refinement and analysis program.
J. Appl. Cryst. (2009). 42, 339-341.
;
_computing_structure_refinement
;
XL, G.M. Sheldrick, Acta Cryst.
(2008). A64, 112-122
;
_computing_structure_solution
;
XS, G.M. Sheldrick, Acta Cryst.
(2008). A64, 112-122
;
_diffrn_ambient_temperature 100.00(10)
_diffrn_detector_area_resol_mean 10.3756
_diffrn_measured_fraction_theta_full 0.9997
_diffrn_measured_fraction_theta_max 0.9419
_diffrn_measurement_details
;
  1 omega  -69.00   -8.00   1.0000    2.0000
omega____ theta____ kappa____ phi______ frames
    -      -40.8987  -77.0000  150.0000 61

  2 omega  -75.00   38.00   1.0000    2.0000
omega____ theta____ kappa____ phi______ frames
    -      -40.8987   77.0000   60.0000 113

  3 omega -116.00  -78.00   1.0000    2.0000
omega____ theta____ kappa____ phi______ frames
    -      -40.8987  -77.0000  150.0000 38

  4 omega  -32.00    1.00   1.0000   12.0000
omega____ theta____ kappa____ phi______ frames
    -      -61.5000   30.0000   30.0000 33

  5 omega   49.00   85.00   1.0000   12.0000
omega____ theta____ kappa____ phi______ frames
    -      107.0378  -94.0000 -120.0000 36

  6 omega   39.00   89.00   1.0000   12.0000
omega____ theta____ kappa____ phi______ frames
    -      107.0378  -30.0000  150.0000 50

  7 omega   29.00  109.00   1.0000   12.0000
omega____ theta____ kappa____ phi______ frames
    -      107.0378  -94.0000 -180.0000 80

  8 omega   81.00  118.00   1.0000   12.0000
omega____ theta____ kappa____ phi______ frames
    -      107.0378 -125.0000   30.0000 37

  9 omega   33.00   65.00   1.0000   12.0000
omega____ theta____ kappa____ phi______ frames
    -      107.0378 -125.0000   30.0000 32

 10 omega   36.00  122.00   1.0000   12.0000
omega____ theta____ kappa____ phi______ frames
    -      107.0378  -61.0000  -60.0000 86

 11 omega   79.00  108.00   1.0000   12.0000
omega____ theta____ kappa____ phi______ frames
    -      107.0378   45.0000 -150.0000 29

 12 omega  132.00  162.00   1.0000   12.0000
omega____ theta____ kappa____ phi______ frames
    -      107.0378   45.0000 -150.0000 30

 13 omega   77.00  177.00   1.0000   12.0000
omega____ theta____ kappa____ phi______ frames
    -      107.0378   30.0000  -60.0000 100

 14 omega  -70.00   33.00   1.0000    2.0000
omega____ theta____ kappa____ phi______ frames
    -      -40.8987   57.0000  -90.0000 103

 15 omega -115.00  -11.00   1.0000    2.0000
omega____ theta____ kappa____ phi______ frames
    -      -40.8987  -57.0000 -120.0000 104

 16 omega -115.00  -11.00   1.0000    2.0000
omega____ theta____ kappa____ phi______ frames
    -      -40.8987  -57.0000    0.0000 104

 17 omega   77.00  178.00   1.0000   12.0000
omega____ theta____ kappa____ phi______ frames
    -      107.0378   30.0000 -180.0000 101

 18 omega   32.00   98.00   1.0000   12.0000
omega____ theta____ kappa____ phi______ frames
    -      107.0378  -45.0000   30.0000 66

 19 omega   79.00  178.00   1.0000   12.0000
omega____ theta____ kappa____ phi______ frames
    -      107.0378   45.0000    0.0000 99

 20 omega   79.00  178.00   1.0000   12.0000
omega____ theta____ kappa____ phi______ frames
    -      107.0378   45.0000 -120.0000 99

 21 omega   73.00  178.00   1.0000   12.0000
omega____ theta____ kappa____ phi______ frames
    -      107.0378   77.0000   30.0000 105

 22 omega   79.00  178.00   1.0000   12.0000
omega____ theta____ kappa____ phi______ frames
    -      107.0378   45.0000   90.0000 99

 23 omega -115.00  -80.00   1.0000    2.0000
omega____ theta____ kappa____ phi______ frames
    -      -40.8987 -142.0000   38.0000 35
;
_diffrn_measurement_device_type 'SuperNova, Dual, Cu at zero, Atlas'
_diffrn_measurement_method '\w scans'
_diffrn_orient_matrix_UB_11 -0.0266578000
_diffrn_orient_matrix_UB_12 -0.0279038000
_diffrn_orient_matrix_UB_13 0.0757552000
_diffrn_orient_matrix_UB_21 0.0063404000
_diffrn_orient_matrix_UB_22 -0.0659461000
_diffrn_orient_matrix_UB_23 -0.0333376000
_diffrn_orient_matrix_UB_31 0.0918145000
_diffrn_orient_matrix_UB_32 -0.0035607000
_diffrn_orient_matrix_UB_33 0.0244810000
_diffrn_radiation_monochromator mirror
_diffrn_radiation_type 'Cu K\a'
_diffrn_radiation_wavelength 1.5418
_diffrn_reflns_av_R_equivalents 0.0372
_diffrn_reflns_av_unetI/netI 0.0426
_diffrn_reflns_limit_h_max 19
_diffrn_reflns_limit_h_min -17
_diffrn_reflns_limit_k_max 26
_diffrn_reflns_limit_k_min -26
_diffrn_reflns_limit_l_max 22
_diffrn_reflns_limit_l_min -22
_diffrn_reflns_number 60871
_diffrn_reflns_theta_full 72.00
_diffrn_reflns_theta_max 73.76
_diffrn_reflns_theta_min 3.22
_diffrn_source 'SuperNova (Cu) X-ray Source'
_exptl_absorpt_coefficient_mu 4.642
_exptl_absorpt_correction_T_max 1.00000
_exptl_absorpt_correction_T_min 0.57192
_exptl_absorpt_correction_type multi-scan
_exptl_absorpt_process_details
;
CrysAlisPro, Agilent Technologies,
Version 1.171.36.28 (release 01-02-2013 CrysAlis171 .NET)
(compiled Feb  1 2013,16:14:44)
Empirical absorption correction using spherical harmonics,
 implemented in SCALE3 ABSPACK scaling algorithm.
;
_exptl_crystal_colour yellow
_exptl_crystal_colour_primary yellow
_exptl_crystal_density_diffrn 1.399
_exptl_crystal_density_method 'not measured'
_exptl_crystal_description block
_exptl_crystal_F_000 2688
_exptl_crystal_size_max 0.395
_exptl_crystal_size_mid 0.2228
_exptl_crystal_size_min 0.1842
_refine_diff_density_max 0.545
_refine_diff_density_min -0.491
_refine_diff_density_rms 0.051
_refine_ls_abs_structure_details 'Flack H D (1983), Acta Cryst. A39, 876-881'
_refine_ls_abs_structure_Flack -0.003(3)
_refine_ls_extinction_method none
_refine_ls_goodness_of_fit_ref 1.041
_refine_ls_hydrogen_treatment mixed
_refine_ls_matrix_type full
_refine_ls_number_parameters 1532
_refine_ls_number_reflns 23500
_refine_ls_number_restraints 7
_refine_ls_restrained_S_all 1.041
_refine_ls_R_factor_all 0.0395
_refine_ls_R_factor_gt 0.0390
_refine_ls_shift/su_max 0.001
_refine_ls_shift/su_mean 0.000
_refine_ls_structure_factor_coef Fsqd
_refine_ls_weighting_details 'calc w=1/[\s^2^(Fo^2^)+(0.0600P)^2^+2.2596P] where P=(Fo^2^+2Fc^2^)/3'
_refine_ls_weighting_scheme calc
_refine_ls_wR_factor_gt 0.1022
_refine_ls_wR_factor_ref 0.1028
_reflns_number_gt 23223
_reflns_number_total 23500
_reflns_threshold_expression >2sigma(I)
_cod_data_source_file ic403126p_si_002.cif
_cod_data_source_block '[3]OTf'
_cod_depositor_comments 'Adding full bibliography for 4338051--4338054.cif.'
_cod_database_code 4338051
_chemical_oxdiff_formula 'Fe C59 H51 N6 O5 P S F3 C2 H4 Cl2'
_reflns_odcompleteness_completeness 99.97
_reflns_odcompleteness_iscentric 1
_reflns_odcompleteness_theta 66.97
_olex2_refinement_description
;
1. Others
 Fixed Uiso: H1(0.035) H4A(0.044) H4B(0.044) H4C(0.044) H6(0.032) H7(0.036)
 H8(0.038) H9(0.041) H10(0.037) H12(0.039) H13(0.043) H14(0.048) H15(0.049)
 H16(0.035) H20A(0.048) H20B(0.048) H20C(0.048) H22(0.038) H23(0.048)
 H24(0.048) H25(0.05) H26(0.041) H28(0.032) H29(0.037) H30(0.038) H31(0.038)
 H32(0.034) H36A(0.043) H36B(0.043) H36C(0.043) H38(0.044) H39(0.052)
 H40(0.056) H41(0.05) H42(0.039) H44(0.035) H45(0.043) H46(0.039) H47(0.035)
 H48(0.028) H51(0.03) H53(0.039) H54(0.035) H56A(0.06) H56B(0.06) H56C(0.06)
 H57A(0.082) H57B(0.082) H57C(0.082) H58A(0.09) H58B(0.09) H58C(0.09)
 H1A(0.045) H4AA(0.045) H4AB(0.045) H4AC(0.045) H6A(0.035) H7A(0.042)
 H8A(0.041) H9A(0.039) H10A(0.031) H12A(0.046) H13A(0.054) H14A(0.046)
 H15A(0.065) H16A(0.059) H20D(0.041) H20E(0.041) H20F(0.041) H22A(0.041)
 H23A(0.058) H24A(0.06) H25A(0.052) H26A(0.041) H28A(0.038) H29A(0.045)
 H30A(0.05) H31A(0.044) H32A(0.034) H36D(0.046) H36E(0.046) H36F(0.046)
 H38A(0.036) H39A(0.038) H40A(0.042) H41A(0.04) H42A(0.034) H44A(0.041)
 H45A(0.049) H46A(0.05) H47A(0.046) H48A(0.035) H51A(0.032) H53A(0.038)
 H54A(0.039) H56D(0.124) H56E(0.124) H56F(0.124) H57D(0.059) H57E(0.059)
 H57F(0.059) H58D(0.081) H58E(0.081) H58F(0.081) H1SA(0.072) H1SB(0.072)
 H2SA(0.072) H2SB(0.072) H3SA(0.054) H3SB(0.054) H4SA(0.066) H4SB(0.066)
 H5SA(0.056) H5SB(0.056) H6SA(0.05) H6SB(0.05) H7SA(0.063) H7SB(0.063)
 H8SA(0.083) H8SB(0.083)
 Fixed X: H4A(0.043) H4B(0.0247) H4C(0.0513) H6(0.0625) H7(-0.0314) H8(-0.03)
 H9(0.0677) H10(0.1636) H12(0.2861) H13(0.3831) H14(0.4767) H15(0.4751)
 H16(0.3793) H20A(0.1949) H20B(0.1733) H20C(0.1409) H22(0.3527) H23(0.3545)
 H24(0.3379) H25(0.3261) H26(0.3269) H28(0.5214) H29(0.6619) H30(0.7092)
 H31(0.6138) H32(0.4703) H36A(0.1165) H36B(0.1564) H36C(0.1513) H38(0.4048)
 H39(0.4077) H40(0.3172) H41(0.218) H42(0.2122) H44(0.4161) H45(0.5482)
 H46(0.6664) H47(0.6519) H48(0.5201) H51(0.6625) H53(0.7087) H54(0.5669)
 H56A(0.7942) H56B(0.8842) H56C(0.8157) H57A(0.7878) H57B(0.8693) H57C(0.7813)
 H58A(0.8412) H58B(0.9003) H58C(0.8178) H4AA(0.4362) H4AB(0.4695) H4AC(0.4527)
 H6A(0.3355) H7A(0.427) H8A(0.5287) H9A(0.5393) H10A(0.4467) H12A(0.1386)
 H13A(0.0558) H14A(0.0461) H15A(0.1261) H16A(0.2062) H20D(0.3473) H20E(0.317)
 H20F(0.3676) H22A(0.101) H23A(0.1111) H24A(0.2123) H25A(0.3031) H26A(0.2917)
 H28A(-0.0273) H29A(-0.1544) H30A(-0.1652) H31A(-0.0467) H32A(0.0827)
 H36D(0.3137) H36E(0.2667) H36F(0.3177) H38A(0.0153) H39A(-0.0034) H40A(0.0904)
 H41A(0.2036) H42A(0.2208) H44A(-0.0077) H45A(-0.1488) H46A(-0.2378) H47A(-
 0.1851) H48A(-0.0432) H51A(-0.1524) H53A(-0.2206) H54A(-0.0846) H56D(-0.3296)
 H56E(-0.403) H56F(-0.335) H57D(-0.267) H57E(-0.3617) H57F(-0.2906) H58D(-
 0.3061) H58E(-0.3786) H58F(-0.2888) H1SA(-0.0506) H1SB(-0.014) H2SA(0.0719)
 H2SB(-0.0005) H3SA(0.5416) H3SB(0.5505) H4SA(0.5099) H4SB(0.4384) H5SA(-
 0.0761) H5SB(0.0142) H6SA(-0.0449) H6SB(-0.0549) H7SA(0.4388) H7SB(0.4779)
 H8SA(0.4846) H8SB(0.5415)
 Fixed Y: H4A(0.6725) H4B(0.7114) H4C(0.6397) H6(0.7926) H7(0.876) H8(0.9436)
 H9(0.931) H10(0.8488) H12(0.8532) H13(0.9331) H14(0.9315) H15(0.8481)
 H16(0.7667) H20A(0.4365) H20B(0.4828) H20C(0.4977) H22(0.3864) H23(0.3214)
 H24(0.3627) H25(0.4692) H26(0.5355) H28(0.54) H29(0.5577) H30(0.5818)
 H31(0.5915) H32(0.5754) H36A(0.5192) H36B(0.4627) H36C(0.4595) H38(0.413)
 H39(0.3444) H40(0.3546) H41(0.4345) H42(0.5038) H44(0.5626) H45(0.5712)
 H46(0.5667) H47(0.5547) H48(0.5414) H51(0.675) H53(0.752) H54(0.7449)
 H56A(0.6193) H56B(0.6446) H56C(0.6323) H57A(0.7766) H57B(0.734) H57C(0.7058)
 H58A(0.7377) H58B(0.7579) H58C(0.7968) H4AA(0.7779) H4AB(0.7081) H4AC(0.7359)
 H6A(0.5599) H7A(0.475) H8A(0.4638) H9A(0.5362) H10A(0.6216) H12A(0.6069)
 H13A(0.5171) H14A(0.4578) H15A(0.4821) H16A(0.5724) H20D(0.9264) H20E(0.9642)
 H20F(0.9006) H22A(0.9906) H23A(1.0539) H24A(1.0332) H25A(0.9501) H26A(0.8858)
 H28A(0.8417) H29A(0.8198) H30A(0.8118) H31A(0.8227) H32A(0.8403) H36D(0.9026)
 H36E(0.9655) H36F(0.9272) H38A(0.9757) H39A(1.0401) H40A(1.037) H41A(0.9685)
 H42A(0.902) H44A(0.8442) H45A(0.8273) H46A(0.8164) H47A(0.8227) H48A(0.8411)
 H51A(0.6884) H53A(0.6512) H54A(0.6729) H56D(0.7473) H56E(0.6973) H56F(0.7026)
 H57D(0.6348) H57E(0.6546) H57F(0.7067) H58D(0.5849) H58E(0.5872) H58F(0.5609)
 H1SA(0.7078) H1SB(0.7063) H2SA(0.6549) H2SB(0.6047) H3SA(0.7554) H3SB(0.6824)
 H4SA(0.7017) H4SB(0.716) H5SA(0.5617) H5SB(0.5497) H6SA(0.5514) H6SB(0.6165)
 H7SA(0.3517) H7SB(0.4199) H8SA(0.4038) H8SB(0.3554)
 Fixed Z: H4A(0.051) H4B(0.1256) H4C(0.1313) H6(0.0097) H7(0.0154) H8(0.1166)
 H9(0.2116) H10(0.2062) H12(0.0402) H13(0.0547) H14(0.1553) H15(0.2401)
 H16(0.2233) H20A(-0.0109) H20B(-0.0784) H20C(0.0043) H22(-0.0579) H23(-0.1626)
 H24(-0.2813) H25(-0.2975) H26(-0.1939) H28(0.0768) H29(0.0565) H30(-0.0634)
 H31(-0.1631) H32(-0.1411) H36A(0.2602) H36B(0.3063) H36C(0.2168) H38(0.3297)
 H39(0.4313) H40(0.5291) H41(0.5279) H42(0.4275) H44(0.4154) H45(0.4695)
 H46(0.3932) H47(0.2643) H48(0.211) H51(0.1874) H53(-0.0158) H54(-0.0458)
 H56A(0.1341) H56B(0.1115) H56C(0.0481) H57A(0.1958) H57B(0.1991) H57C(0.2234)
 H58A(0.0048) H58B(0.0728) H58C(0.0551) H4AA(0.6233) H4AB(0.6141) H4AC(0.6959)
 H6A(0.5414) H7A(0.5377) H8A(0.6309) H9A(0.727) H10A(0.7308) H12A(0.5257)
 H13A(0.5274) H14A(0.6343) H15A(0.7391) H16A(0.7385) H20D(0.5527) H20E(0.4804)
 H20F(0.4706) H22A(0.4097) H23A(0.3022) H24A(0.2129) H25A(0.2281) H26A(0.3325)
 H28A(0.5322) H29A(0.4764) H30A(0.3464) H31A(0.2726) H32A(0.3285) H36D(0.8247)
 H36E(0.8018) H36F(0.7401) H38A(0.8304) H39A(0.9341) H40A(1.0345) H41A(1.0304)
 H42A(0.9275) H44A(0.8894) H45A(0.9067) H46A(0.8039) H47A(0.6835) H48A(0.6648)
 H51A(0.6864) H53A(0.473) H54A(0.4322) H56D(0.5842) H56E(0.5777) H56F(0.5126)
 H57D(0.7174) H57E(0.7035) H57F(0.7071) H58D(0.5304) H58E(0.5916) H58F(0.6139)
 H1SA(-0.2134) H1SB(-0.1302) H2SA(-0.2183) H2SB(-0.2312) H3SA(0.2844)
 H3SB(0.3009) H4SA(0.4261) H4SB(0.366) H5SA(0.428) H5SB(0.3935) H6SA(0.2719)
 H6SB(0.3147) H7SA(0.0644) H7SB(0.0739) H8SA(0.2055) H8SB(0.1604)
;

loop_
_space_group_symop_id
_space_group_symop_operation_xyz
1 'x, y, z'
2 '-x, y+1/2, -z'

loop_
_atom_site_label
_atom_site_type_symbol
_atom_site_fract_x
_atom_site_fract_y
_atom_site_fract_z
_atom_site_U_iso_or_equiv
_atom_site_adp_type
_atom_site_occupancy
_atom_site_symmetry_multiplicity
_atom_site_calc_flag
_atom_site_refinement_flags
Fe1 Fe 0.39550(3) 0.63975(2) 0.12874(3) 0.01743(11) Uani 1 1 d D
P1 P 0.20079(6) 0.57369(4) 0.11969(5) 0.02018(17) Uani 1 1 d .
O1 O 0.44734(17) 0.70099(12) 0.03974(15) 0.0235(5) Uani 1 1 d D
H1 H 0.4361(16) 0.717(2) -0.0027(15) 0.035 Uiso 1 1 d D
O2 O 0.50231(17) 0.66155(13) 0.16956(15) 0.0241(5) Uani 1 1 d .
N1 N 0.2823(2) 0.69000(14) 0.12633(18) 0.0200(6) Uani 1 1 d .
N2 N 0.1470(2) 0.69711(15) 0.10727(19) 0.0224(6) Uani 1 1 d .
N3 N 0.3553(2) 0.57463(14) 0.04675(16) 0.0182(6) Uani 1 1 d .
N4 N 0.2628(2) 0.51525(15) -0.00975(19) 0.0224(6) Uani 1 1 d .
N5 N 0.3450(2) 0.57370(13) 0.21044(17) 0.0193(6) Uani 1 1 d .
N6 N 0.2415(2) 0.51640(14) 0.25481(19) 0.0230(6) Uani 1 1 d .
C1 C 0.2115(2) 0.65797(16) 0.1181(2) 0.0205(7) Uani 1 1 d .
C2 C 0.1765(2) 0.75724(17) 0.1098(2) 0.0221(7) Uani 1 1 d .
C3 C 0.2612(2) 0.75191(17) 0.1221(2) 0.0217(7) Uani 1 1 d .
C4 C 0.0592(3) 0.67864(18) 0.1035(3) 0.0291(8) Uani 1 1 d .
H4A H 0.0430 0.6725 0.0510 0.044 Uiso 1 1 calc R
H4B H 0.0247 0.7114 0.1256 0.044 Uiso 1 1 calc R
H4C H 0.0513 0.6397 0.1313 0.044 Uiso 1 1 calc R
C5 C 0.1206(2) 0.81154(17) 0.1083(2) 0.0233(7) Uani 1 1 d .
C6 C 0.0636(3) 0.82030(18) 0.0512(2) 0.0269(8) Uani 1 1 d .
H6 H 0.0625 0.7926 0.0097 0.032 Uiso 1 1 calc R
C7 C 0.0078(3) 0.87004(19) 0.0547(3) 0.0301(8) Uani 1 1 d .
H7 H -0.0314 0.8760 0.0154 0.036 Uiso 1 1 calc R
C8 C 0.0089(3) 0.91041(19) 0.1143(3) 0.0320(9) Uani 1 1 d .
H8 H -0.0300 0.9436 0.1166 0.038 Uiso 1 1 calc R
C9 C 0.0665(3) 0.90274(19) 0.1706(3) 0.0342(9) Uani 1 1 d .
H9 H 0.0677 0.9310 0.2116 0.041 Uiso 1 1 calc R
C10 C 0.1232(3) 0.8535(2) 0.1677(2) 0.0311(9) Uani 1 1 d .
H10 H 0.1636 0.8488 0.2062 0.037 Uiso 1 1 calc R
C11 C 0.3229(2) 0.80242(17) 0.1306(2) 0.0243(8) Uani 1 1 d .
C12 C 0.3245(3) 0.85195(19) 0.0807(2) 0.0321(9) Uani 1 1 d .
H12 H 0.2861 0.8532 0.0402 0.039 Uiso 1 1 calc R
C13 C 0.3820(3) 0.89961(19) 0.0895(3) 0.0362(10) Uani 1 1 d .
H13 H 0.3831 0.9331 0.0547 0.043 Uiso 1 1 calc R
C14 C 0.4379(3) 0.89850(19) 0.1490(3) 0.0403(11) Uani 1 1 d .
H14 H 0.4767 0.9315 0.1553 0.048 Uiso 1 1 calc R
C15 C 0.4370(3) 0.84908(19) 0.1993(3) 0.0411(11) Uani 1 1 d .
H15 H 0.4751 0.8481 0.2401 0.049 Uiso 1 1 calc R
C16 C 0.3795(3) 0.80083(17) 0.1895(3) 0.0293(9) Uani 1 1 d .
H16 H 0.3793 0.7667 0.2233 0.035 Uiso 1 1 calc R
C17 C 0.2768(3) 0.55431(17) 0.0478(2) 0.0223(7) Uani 1 1 d .
C18 C 0.3353(3) 0.50945(17) -0.0500(2) 0.0221(7) Uani 1 1 d .
C19 C 0.3933(2) 0.54676(16) -0.0140(2) 0.0191(7) Uani 1 1 d .
C20 C 0.1867(3) 0.4802(2) -0.0250(3) 0.0322(9) Uani 1 1 d .
H20A H 0.1949 0.4365 -0.0109 0.048 Uiso 1 1 calc R
H20B H 0.1733 0.4828 -0.0784 0.048 Uiso 1 1 calc R
H20C H 0.1409 0.4977 0.0043 0.048 Uiso 1 1 calc R
C21 C 0.3402(3) 0.46818(19) -0.1158(2) 0.0296(9) Uani 1 1 d .
C22 C 0.3477(3) 0.40370(18) -0.1067(3) 0.0320(9) Uani 1 1 d .
H22 H 0.3527 0.3864 -0.0579 0.038 Uiso 1 1 calc R
C23 C 0.3480(3) 0.3651(2) -0.1688(3) 0.0404(11) Uani 1 1 d .
H23 H 0.3545 0.3214 -0.1626 0.048 Uiso 1 1 calc R
C24 C 0.3390(3) 0.3895(2) -0.2389(3) 0.0397(11) Uani 1 1 d .
H24 H 0.3379 0.3627 -0.2813 0.048 Uiso 1 1 calc R
C25 C 0.3316(4) 0.4524(2) -0.2485(3) 0.0413(11) Uani 1 1 d .
H25 H 0.3261 0.4692 -0.2975 0.050 Uiso 1 1 calc R
C26 C 0.3322(3) 0.4919(2) -0.1868(2) 0.0343(10) Uani 1 1 d .
H26 H 0.3269 0.5355 -0.1939 0.041 Uiso 1 1 calc R
C27 C 0.4826(3) 0.55614(16) -0.0301(2) 0.0220(7) Uani 1 1 d .
C28 C 0.5401(3) 0.55078(18) 0.0281(2) 0.0266(8) Uani 1 1 d .
H28 H 0.5214 0.5400 0.0768 0.032 Uiso 1 1 calc R
C29 C 0.6236(3) 0.56088(18) 0.0160(3) 0.0305(9) Uani 1 1 d .
H29 H 0.6619 0.5577 0.0565 0.037 Uiso 1 1 calc R
C30 C 0.6516(3) 0.57554(19) -0.0548(3) 0.0317(9) Uani 1 1 d .
H30 H 0.7092 0.5818 -0.0634 0.038 Uiso 1 1 calc R
C31 C 0.5947(3) 0.5812(2) -0.1143(3) 0.0317(9) Uani 1 1 d .
H31 H 0.6138 0.5915 -0.1631 0.038 Uiso 1 1 calc R
C32 C 0.5092(3) 0.5714(2) -0.1013(2) 0.0286(8) Uani 1 1 d .
H32 H 0.4703 0.5754 -0.1411 0.034 Uiso 1 1 calc R
C33 C 0.2663(2) 0.55566(16) 0.1997(2) 0.0230(7) Uani 1 1 d .
C34 C 0.3073(3) 0.50844(16) 0.3038(2) 0.0228(7) Uani 1 1 d .
C35 C 0.3708(2) 0.54432(17) 0.2754(2) 0.0216(7) Uani 1 1 d .
C36 C 0.1597(3) 0.48701(18) 0.2599(2) 0.0286(8) Uani 1 1 d .
H36A H 0.1165 0.5192 0.2602 0.043 Uiso 1 1 calc R
H36B H 0.1564 0.4627 0.3063 0.043 Uiso 1 1 calc R
H36C H 0.1513 0.4595 0.2168 0.043 Uiso 1 1 calc R
C37 C 0.3067(3) 0.46521(17) 0.3677(2) 0.0273(8) Uani 1 1 d .
C38 C 0.3662(3) 0.4176(2) 0.3695(3) 0.0364(10) Uani 1 1 d .
H38 H 0.4048 0.4130 0.3297 0.044 Uiso 1 1 calc R
C39 C 0.3679(4) 0.3770(2) 0.4305(3) 0.0430(11) Uani 1 1 d .
H39 H 0.4077 0.3444 0.4313 0.052 Uiso 1 1 calc R
C40 C 0.3146(4) 0.3828(2) 0.4881(3) 0.0464(12) Uani 1 1 d .
H40 H 0.3172 0.3546 0.5291 0.056 Uiso 1 1 calc R
C41 C 0.2558(3) 0.4302(2) 0.4874(3) 0.0414(11) Uani 1 1 d .
H41 H 0.2180 0.4345 0.5279 0.050 Uiso 1 1 calc R
C42 C 0.2522(3) 0.4712(2) 0.4276(3) 0.0325(9) Uani 1 1 d .
H42 H 0.2122 0.5038 0.4275 0.039 Uiso 1 1 calc R
C43 C 0.4547(2) 0.55177(16) 0.3079(2) 0.0219(7) Uani 1 1 d .
C44 C 0.4641(3) 0.56037(18) 0.3846(2) 0.0295(8) Uani 1 1 d .
H44 H 0.4161 0.5626 0.4154 0.035 Uiso 1 1 calc R
C45 C 0.5425(3) 0.5657(2) 0.4169(3) 0.0358(10) Uani 1 1 d .
H45 H 0.5482 0.5712 0.4695 0.043 Uiso 1 1 calc R
C46 C 0.6126(3) 0.5631(2) 0.3716(3) 0.0323(9) Uani 1 1 d .
H46 H 0.6664 0.5667 0.3932 0.039 Uiso 1 1 calc R
C47 C 0.6039(3) 0.55536(18) 0.2953(2) 0.0295(8) Uani 1 1 d .
H47 H 0.6519 0.5547 0.2643 0.035 Uiso 1 1 calc R
C48 C 0.5254(3) 0.54845(17) 0.2633(2) 0.0234(7) Uani 1 1 d .
H48 H 0.5201 0.5414 0.2110 0.028 Uiso 1 1 calc R
C49 C 0.5320(2) 0.70842(16) 0.0530(2) 0.0208(7) Uani 1 1 d D
C50 C 0.5573(2) 0.68616(15) 0.1232(2) 0.0205(7) Uani 1 1 d .
C51 C 0.6431(2) 0.68967(17) 0.1403(2) 0.0254(8) Uani 1 1 d .
H51 H 0.6625 0.6750 0.1874 0.030 Uiso 1 1 calc R
C52 C 0.7000(3) 0.71447(17) 0.0888(2) 0.0260(8) Uani 1 1 d .
C53 C 0.6708(3) 0.7352(2) 0.0196(3) 0.0323(9) Uani 1 1 d .
H53 H 0.7087 0.7520 -0.0158 0.039 Uiso 1 1 calc R
C54 C 0.5863(3) 0.73143(19) 0.0019(2) 0.0292(8) Uani 1 1 d .
H54 H 0.5669 0.7449 -0.0458 0.035 Uiso 1 1 calc R
C55 C 0.7937(3) 0.7134(2) 0.1079(3) 0.0350(10) Uani 1 1 d .
C56 C 0.8247(3) 0.6463(2) 0.0997(3) 0.0403(11) Uani 1 1 d .
H56A H 0.7942 0.6193 0.1341 0.060 Uiso 1 1 calc R
H56B H 0.8842 0.6446 0.1115 0.060 Uiso 1 1 calc R
H56C H 0.8157 0.6323 0.0481 0.060 Uiso 1 1 calc R
C57 C 0.8094(3) 0.7343(3) 0.1888(4) 0.0544(15) Uani 1 1 d .
H57A H 0.7878 0.7766 0.1958 0.082 Uiso 1 1 calc R
H57B H 0.8693 0.7340 0.1991 0.082 Uiso 1 1 calc R
H57C H 0.7813 0.7058 0.2234 0.082 Uiso 1 1 calc R
C58 C 0.8426(3) 0.7551(3) 0.0555(4) 0.0601(17) Uani 1 1 d .
H58A H 0.8412 0.7377 0.0048 0.090 Uiso 1 1 calc R
H58B H 0.9003 0.7579 0.0728 0.090 Uiso 1 1 calc R
H58C H 0.8178 0.7968 0.0551 0.090 Uiso 1 1 calc R
Fe1A Fe 0.09573(4) 0.75904(2) 0.61588(3) 0.02093(11) Uani 1 1 d D
P1A P 0.28214(6) 0.83350(4) 0.64110(6) 0.02244(18) Uani 1 1 d .
O1A O 0.04265(18) 0.70692(14) 0.51811(17) 0.0301(6) Uani 1 1 d D
H1A H 0.0473(19) 0.705(2) 0.4702(7) 0.045 Uiso 1 1 d D
O2A O 0.00164(18) 0.71627(13) 0.65976(16) 0.0281(6) Uani 1 1 d .
N1A N 0.2116(2) 0.71395(14) 0.63237(19) 0.0231(6) Uani 1 1 d .
N2A N 0.3485(2) 0.71300(14) 0.64047(18) 0.0215(6) Uani 1 1 d .
N3A N 0.1452(2) 0.82771(13) 0.54009(18) 0.0222(6) Uani 1 1 d .
N4A N 0.2484(2) 0.88774(15) 0.50127(18) 0.0221(6) Uani 1 1 d .
N5A N 0.1223(2) 0.82676(14) 0.70461(18) 0.0224(6) Uani 1 1 d .
N6A N 0.2087(2) 0.88833(14) 0.76683(18) 0.0228(6) Uani 1 1 d .
C1A C 0.2793(2) 0.74905(18) 0.6379(2) 0.0226(7) Uani 1 1 d .
C2A C 0.3233(2) 0.65189(17) 0.6374(2) 0.0229(7) Uani 1 1 d .
C3A C 0.2380(2) 0.65250(17) 0.6328(2) 0.0227(7) Uani 1 1 d .
C4A C 0.4337(2) 0.73555(19) 0.6437(3) 0.0300(9) Uani 1 1 d .
H4AA H 0.4362 0.7779 0.6233 0.045 Uiso 1 1 calc R
H4AB H 0.4695 0.7081 0.6141 0.045 Uiso 1 1 calc R
H4AC H 0.4527 0.7359 0.6959 0.045 Uiso 1 1 calc R
C5A C 0.3821(2) 0.59869(17) 0.6365(2) 0.0233(7) Uani 1 1 d .
C6A C 0.3766(3) 0.5552(2) 0.5793(2) 0.0292(8) Uani 1 1 d .
H6A H 0.3355 0.5599 0.5414 0.035 Uiso 1 1 calc R
C7A C 0.4311(3) 0.5048(2) 0.5769(3) 0.0352(10) Uani 1 1 d .
H7A H 0.4270 0.4750 0.5377 0.042 Uiso 1 1 calc R
C8A C 0.4916(3) 0.4981(2) 0.6324(3) 0.0345(10) Uani 1 1 d .
H8A H 0.5287 0.4638 0.6309 0.041 Uiso 1 1 calc R
C9A C 0.4979(3) 0.54091(19) 0.6894(3) 0.0322(9) Uani 1 1 d .
H9A H 0.5393 0.5362 0.7270 0.039 Uiso 1 1 calc R
C10A C 0.4426(3) 0.59186(18) 0.6916(2) 0.0262(8) Uani 1 1 d .
H10A H 0.4467 0.6216 0.7308 0.031 Uiso 1 1 calc R
C11A C 0.1813(2) 0.59847(17) 0.6328(2) 0.0233(8) Uani 1 1 d .
C12A C 0.1359(3) 0.5820(2) 0.5696(3) 0.0381(10) Uani 1 1 d .
H12A H 0.1386 0.6069 0.5257 0.046 Uiso 1 1 calc R
C13A C 0.0864(4) 0.5287(2) 0.5708(3) 0.0448(12) Uani 1 1 d .
H13A H 0.0558 0.5171 0.5274 0.054 Uiso 1 1 calc R
C14A C 0.0816(3) 0.49317(19) 0.6336(3) 0.0382(11) Uani 1 1 d .
H14A H 0.0461 0.4578 0.6343 0.046 Uiso 1 1 calc R
C15A C 0.1275(4) 0.5079(3) 0.6959(3) 0.0541(14) Uani 1 1 d .
H15A H 0.1261 0.4821 0.7391 0.065 Uiso 1 1 calc R
C16A C 0.1759(4) 0.5613(2) 0.6948(3) 0.0489(14) Uani 1 1 d .
H16A H 0.2062 0.5724 0.7385 0.059 Uiso 1 1 calc R
C17A C 0.2213(3) 0.84872(16) 0.5563(2) 0.0215(7) Uani 1 1 d .
C18A C 0.1865(3) 0.89077(17) 0.4477(2) 0.0231(7) Uani 1 1 d .
C19A C 0.1229(3) 0.85349(17) 0.4723(2) 0.0222(7) Uani 1 1 d .
C20A C 0.3265(3) 0.92264(18) 0.5012(2) 0.0274(8) Uani 1 1 d .
H20D H 0.3473 0.9264 0.5527 0.041 Uiso 1 1 calc R
H20E H 0.3170 0.9642 0.4804 0.041 Uiso 1 1 calc R
H20F H 0.3676 0.9006 0.4706 0.041 Uiso 1 1 calc R
C21A C 0.1940(3) 0.93131(18) 0.3808(2) 0.0279(8) Uani 1 1 d .
C22A C 0.1414(3) 0.98173(18) 0.3725(3) 0.0341(9) Uani 1 1 d .
H22A H 0.1010 0.9906 0.4097 0.041 Uiso 1 1 calc R
C23A C 0.1479(4) 1.0198(2) 0.3088(3) 0.0484(13) Uani 1 1 d .
H23A H 0.1111 1.0539 0.3022 0.058 Uiso 1 1 calc R
C24A C 0.2079(4) 1.0073(3) 0.2559(3) 0.0497(14) Uani 1 1 d .
H24A H 0.2123 1.0332 0.2129 0.060 Uiso 1 1 calc R
C25A C 0.2615(4) 0.9580(2) 0.2646(3) 0.0432(12) Uani 1 1 d .
H25A H 0.3031 0.9501 0.2281 0.052 Uiso 1 1 calc R
C26A C 0.2548(3) 0.9199(2) 0.3266(3) 0.0338(9) Uani 1 1 d .
H26A H 0.2917 0.8858 0.3325 0.041 Uiso 1 1 calc R
C27A C 0.0414(3) 0.84280(16) 0.4366(2) 0.0237(7) Uani 1 1 d .
C28A C -0.0305(3) 0.8371(2) 0.4793(3) 0.0313(9) Uani 1 1 d .
H28A H -0.0273 0.8417 0.5322 0.038 Uiso 1 1 calc R
C29A C -0.1063(3) 0.8248(2) 0.4461(3) 0.0377(10) Uani 1 1 d .
H29A H -0.1544 0.8198 0.4764 0.045 Uiso 1 1 calc R
C30A C -0.1128(3) 0.8196(2) 0.3691(3) 0.0419(11) Uani 1 1 d .
H30A H -0.1652 0.8118 0.3464 0.050 Uiso 1 1 calc R
C31A C -0.0425(3) 0.82590(19) 0.3255(3) 0.0367(10) Uani 1 1 d .
H31A H -0.0467 0.8227 0.2726 0.044 Uiso 1 1 calc R
C32A C 0.0345(3) 0.83685(18) 0.3588(2) 0.0287(8) Uani 1 1 d .
H32A H 0.0827 0.8403 0.3285 0.034 Uiso 1 1 calc R
C33A C 0.1996(3) 0.84853(16) 0.7081(2) 0.0237(8) Uani 1 1 d .
C34A C 0.1328(2) 0.89206(16) 0.8025(2) 0.0222(7) Uani 1 1 d .
C35A C 0.0796(3) 0.85374(17) 0.7629(2) 0.0237(8) Uani 1 1 d .
C36A C 0.2827(3) 0.9238(2) 0.7848(3) 0.0305(9) Uani 1 1 d .
H36D H 0.3137 0.9026 0.8247 0.046 Uiso 1 1 calc R
H36E H 0.2667 0.9655 0.8018 0.046 Uiso 1 1 calc R
H36F H 0.3177 0.9272 0.7401 0.046 Uiso 1 1 calc R
C37A C 0.1205(3) 0.93231(16) 0.8692(2) 0.0254(8) Uani 1 1 d .
C38A C 0.0533(3) 0.97386(17) 0.8712(3) 0.0302(8) Uani 1 1 d .
H38A H 0.0153 0.9757 0.8304 0.036 Uiso 1 1 calc R
C39A C 0.0425(3) 1.01223(18) 0.9327(3) 0.0316(9) Uani 1 1 d .
H39A H -0.0034 1.0401 0.9341 0.038 Uiso 1 1 calc R
C40A C 0.0981(3) 1.01049(18) 0.9924(3) 0.0347(9) Uani 1 1 d .
H40A H 0.0904 1.0370 1.0345 0.042 Uiso 1 1 calc R
C41A C 0.1649(3) 0.9697(2) 0.9901(2) 0.0330(9) Uani 1 1 d .
H41A H 0.2036 0.9685 1.0304 0.040 Uiso 1 1 calc R
C42A C 0.1754(3) 0.93031(18) 0.9285(2) 0.0282(8) Uani 1 1 d .
H42A H 0.2208 0.9020 0.9275 0.034 Uiso 1 1 calc R
C43A C -0.0104(3) 0.84332(17) 0.7750(2) 0.0246(8) Uani 1 1 d .
C44A C -0.0433(3) 0.8397(2) 0.8471(3) 0.0344(9) Uani 1 1 d .
H44A H -0.0077 0.8442 0.8894 0.041 Uiso 1 1 calc R
C45A C -0.1270(3) 0.8298(2) 0.8573(3) 0.0411(11) Uani 1 1 d .
H45A H -0.1488 0.8273 0.9067 0.049 Uiso 1 1 calc R
C46A C -0.1802(3) 0.8234(2) 0.7963(3) 0.0414(11) Uani 1 1 d .
H46A H -0.2378 0.8164 0.8039 0.050 Uiso 1 1 calc R
C47A C -0.1490(3) 0.8272(2) 0.7254(3) 0.0381(10) Uani 1 1 d .
H47A H -0.1851 0.8227 0.6835 0.046 Uiso 1 1 calc R
C48A C -0.0643(3) 0.83770(18) 0.7143(3) 0.0292(8) Uani 1 1 d .
H48A H -0.0432 0.8411 0.6648 0.035 Uiso 1 1 calc R
C49A C -0.0390(3) 0.69107(17) 0.5360(2) 0.0268(8) Uani 1 1 d D
C50A C -0.0560(2) 0.69712(16) 0.6117(2) 0.0229(7) Uani 1 1 d .
C51A C -0.1387(3) 0.68482(17) 0.6349(2) 0.0266(8) Uani 1 1 d .
H51A H -0.1524 0.6884 0.6864 0.032 Uiso 1 1 calc R
C52A C -0.2005(3) 0.66758(17) 0.5838(2) 0.0263(8) Uani 1 1 d .
C53A C -0.1794(3) 0.6630(2) 0.5084(3) 0.0316(9) Uani 1 1 d .
H53A H -0.2206 0.6512 0.4730 0.038 Uiso 1 1 calc R
C54A C -0.0982(3) 0.6753(2) 0.4839(3) 0.0322(9) Uani 1 1 d .
H54A H -0.0846 0.6729 0.4322 0.039 Uiso 1 1 calc R
C55A C -0.2909(3) 0.6580(2) 0.6065(3) 0.0374(10) Uani 1 1 d .
C56A C -0.3443(4) 0.7055(4) 0.5668(5) 0.083(3) Uani 1 1 d .
H56D H -0.3296 0.7473 0.5842 0.124 Uiso 1 1 calc R
H56E H -0.4030 0.6973 0.5777 0.124 Uiso 1 1 calc R
H56F H -0.3350 0.7026 0.5126 0.124 Uiso 1 1 calc R
C57A C -0.3037(3) 0.6641(2) 0.6913(3) 0.0395(10) Uani 1 1 d .
H57D H -0.2670 0.6348 0.7174 0.059 Uiso 1 1 calc R
H57E H -0.3617 0.6546 0.7035 0.059 Uiso 1 1 calc R
H57F H -0.2906 0.7067 0.7071 0.059 Uiso 1 1 calc R
C58A C -0.3186(4) 0.5917(3) 0.5835(3) 0.0540(15) Uani 1 1 d .
H58D H -0.3061 0.5849 0.5304 0.081 Uiso 1 1 calc R
H58E H -0.3786 0.5872 0.5916 0.081 Uiso 1 1 calc R
H58F H -0.2888 0.5609 0.6139 0.081 Uiso 1 1 calc R
Cl1 Cl -0.13369(11) 0.64762(7) -0.13730(9) 0.0644(4) Uani 1 1 d .
Cl2 Cl 0.06239(11) 0.58924(9) -0.11555(12) 0.0789(6) Uani 1 1 d .
C1S C -0.0383(5) 0.6802(3) -0.1704(3) 0.0600(17) Uani 1 1 d .
H1SA H -0.0506 0.7078 -0.2134 0.072 Uiso 1 1 calc R
H1SB H -0.0140 0.7063 -0.1302 0.072 Uiso 1 1 calc R
C2S C 0.0247(4) 0.6334(3) -0.1940(4) 0.0598(15) Uani 1 1 d .
H2SA H 0.0719 0.6549 -0.2183 0.072 Uiso 1 1 calc R
H2SB H -0.0005 0.6047 -0.2312 0.072 Uiso 1 1 calc R
Cl3 Cl 0.65943(9) 0.73660(6) 0.35659(8) 0.0497(3) Uani 1 1 d .
Cl4 Cl 0.48582(14) 0.80792(8) 0.41905(11) 0.0810(6) Uani 1 1 d .
C3S C 0.5547(4) 0.7243(2) 0.3237(3) 0.0449(12) Uani 1 1 d .
H3SA H 0.5416 0.7554 0.2844 0.054 Uiso 1 1 calc R
H3SB H 0.5505 0.6824 0.3009 0.054 Uiso 1 1 calc R
C4S C 0.4935(4) 0.7297(3) 0.3845(4) 0.0553(14) Uani 1 1 d .
H4SA H 0.5099 0.7017 0.4261 0.066 Uiso 1 1 calc R
H4SB H 0.4384 0.7160 0.3660 0.066 Uiso 1 1 calc R
Cl5 Cl -0.06470(15) 0.46092(6) 0.38671(11) 0.0773(5) Uani 1 1 d .
Cl6 Cl -0.18134(10) 0.56838(14) 0.30226(12) 0.0922(7) Uani 1 1 d .
C5S C -0.0459(4) 0.5422(2) 0.3858(3) 0.0465(12) Uani 1 1 d .
H5SA H -0.0761 0.5617 0.4280 0.056 Uiso 1 1 calc R
H5SB H 0.0142 0.5497 0.3935 0.056 Uiso 1 1 calc R
C6S C -0.0725(3) 0.5723(2) 0.3145(3) 0.0417(11) Uani 1 1 d .
H6SA H -0.0449 0.5514 0.2719 0.050 Uiso 1 1 calc R
H6SB H -0.0549 0.6165 0.3147 0.050 Uiso 1 1 calc R
Cl7 Cl 0.34224(12) 0.41875(8) 0.11557(10) 0.0711(5) Uani 1 1 d .
Cl8 Cl 0.42790(9) 0.30454(7) 0.21221(9) 0.0552(3) Uani 1 1 d .
C7S C 0.4432(4) 0.3879(2) 0.0985(3) 0.0527(14) Uani 1 1 d .
H7SA H 0.4388 0.3517 0.0644 0.063 Uiso 1 1 calc R
H7SB H 0.4779 0.4199 0.0739 0.063 Uiso 1 1 calc R
C8S C 0.4834(4) 0.3682(3) 0.1703(5) 0.0693(19) Uani 1 1 d .
H8SA H 0.4846 0.4038 0.2055 0.083 Uiso 1 1 calc R
H8SB H 0.5415 0.3554 0.1604 0.083 Uiso 1 1 calc R
S1 S 0.13267(7) 0.65401(4) 0.33997(6) 0.0291(2) Uani 1 1 d .
F1 F 0.29228(19) 0.67687(15) 0.3248(2) 0.0518(8) Uani 1 1 d .
F2 F 0.2138(2) 0.75686(14) 0.3088(2) 0.0570(9) Uani 1 1 d .
F3 F 0.2350(2) 0.72154(17) 0.4197(2) 0.0582(9) Uani 1 1 d .
O3 O 0.1254(2) 0.64225(15) 0.26123(17) 0.0363(7) Uani 1 1 d .
O4 O 0.0661(2) 0.69160(14) 0.3705(2) 0.0399(8) Uani 1 1 d .
O5 O 0.1549(3) 0.60101(14) 0.3842(2) 0.0455(8) Uani 1 1 d .
C59 C 0.2233(3) 0.7044(2) 0.3495(3) 0.0385(10) Uani 1 1 d .
S1A S 0.35046(8) 0.73946(6) -0.14656(6) 0.0411(3) Uani 1 1 d .
F1A F 0.2444(3) 0.68181(17) -0.06053(19) 0.0577(9) Uani 1 1 d .
F2A F 0.2114(3) 0.7755(2) -0.0888(3) 0.0814(13) Uani 1 1 d .
F3A F 0.1980(4) 0.7057(3) -0.1710(3) 0.105(2) Uani 1 1 d .
O3A O 0.3909(3) 0.7629(2) -0.0789(2) 0.0567(10) Uani 1 1 d .
O4A O 0.3403(2) 0.78529(17) -0.20398(18) 0.0404(7) Uani 1 1 d .
O5A O 0.3786(4) 0.6809(2) -0.1726(3) 0.086(2) Uani 1 1 d .
C59A C 0.2471(4) 0.7239(3) -0.1152(3) 0.0453(11) Uani 1 1 d .

loop_
_atom_site_aniso_label
_atom_site_aniso_U_11
_atom_site_aniso_U_22
_atom_site_aniso_U_33
_atom_site_aniso_U_23
_atom_site_aniso_U_13
_atom_site_aniso_U_12
Fe1 0.0112(2) 0.0158(2) 0.0253(3) -0.0002(2) 0.0007(2) -0.0021(2)
P1 0.0128(4) 0.0194(4) 0.0284(4) -0.0016(3) 0.0020(4) -0.0037(3)
O1 0.0144(13) 0.0275(12) 0.0287(13) 0.0094(10) -0.0001(10) -0.0028(10)
O2 0.0173(13) 0.0271(12) 0.0280(12) 0.0070(10) 0.0019(10) -0.0055(11)
N1 0.0145(15) 0.0176(13) 0.0279(15) 0.0014(11) 0.0014(13) -0.0013(11)
N2 0.0100(15) 0.0239(14) 0.0333(16) -0.0023(12) 0.0004(12) -0.0004(12)
N3 0.0154(15) 0.0179(12) 0.0211(13) -0.0043(11) 0.0021(11) -0.0015(12)
N4 0.0156(16) 0.0227(14) 0.0289(16) -0.0048(12) 0.0017(13) -0.0024(12)
N5 0.0187(15) 0.0166(12) 0.0225(14) 0.0044(11) 0.0038(12) -0.0034(12)
N6 0.0208(17) 0.0180(13) 0.0302(16) 0.0017(12) 0.0027(13) -0.0037(12)
C1 0.0139(17) 0.0188(15) 0.0288(17) -0.0003(14) 0.0011(14) -0.0011(13)
C2 0.0207(18) 0.0210(15) 0.0246(16) 0.0028(14) -0.0016(14) 0.0004(15)
C3 0.0153(17) 0.0220(16) 0.0279(17) 0.0015(14) 0.0018(14) 0.0021(14)
C4 0.0135(18) 0.0262(17) 0.048(2) -0.0014(16) 0.0002(17) -0.0047(14)
C5 0.0154(18) 0.0239(16) 0.0305(18) 0.0032(15) 0.0002(15) 0.0037(14)
C6 0.026(2) 0.0245(17) 0.0300(18) -0.0018(15) -0.0027(16) 0.0023(16)
C7 0.022(2) 0.0304(19) 0.038(2) 0.0054(16) -0.0044(17) 0.0052(16)
C8 0.027(2) 0.0253(18) 0.044(2) 0.0016(17) 0.0002(19) 0.0078(16)
C9 0.036(2) 0.0287(19) 0.038(2) -0.0087(17) -0.0027(19) 0.0048(18)
C10 0.027(2) 0.0304(19) 0.036(2) -0.0025(16) -0.0025(17) 0.0046(16)
C11 0.0149(18) 0.0217(16) 0.036(2) -0.0015(15) 0.0026(16) 0.0004(14)
C12 0.035(2) 0.0273(19) 0.034(2) 0.0058(16) 0.0012(18) 0.0030(17)
C13 0.033(3) 0.0219(17) 0.054(3) 0.0119(18) 0.008(2) -0.0009(17)
C14 0.019(2) 0.0207(17) 0.081(4) 0.000(2) -0.005(2) -0.0049(15)
C15 0.022(2) 0.0230(19) 0.078(3) 0.004(2) -0.015(2) -0.0089(16)
C16 0.0185(19) 0.0202(16) 0.049(2) 0.0023(16) -0.0121(17) -0.0035(15)
C17 0.0184(19) 0.0178(15) 0.0308(18) 0.0000(14) -0.0036(15) -0.0042(14)
C18 0.0187(18) 0.0229(16) 0.0249(17) -0.0044(14) 0.0053(14) -0.0032(14)
C19 0.0165(18) 0.0168(14) 0.0239(16) -0.0022(13) 0.0014(14) -0.0018(14)
C20 0.017(2) 0.038(2) 0.042(2) -0.0121(18) 0.0015(17) -0.0090(17)
C21 0.026(2) 0.0263(18) 0.037(2) -0.0089(17) 0.0047(17) -0.0074(16)
C22 0.034(2) 0.0227(18) 0.039(2) -0.0071(16) 0.0027(19) -0.0017(16)
C23 0.037(3) 0.0262(19) 0.058(3) -0.015(2) 0.008(2) -0.0005(18)
C24 0.035(3) 0.033(2) 0.051(3) -0.016(2) 0.012(2) -0.0103(19)
C25 0.050(3) 0.045(2) 0.029(2) -0.0097(18) 0.007(2) -0.011(2)
C26 0.043(3) 0.0281(18) 0.032(2) -0.0004(16) 0.0046(19) -0.0091(18)
C27 0.023(2) 0.0163(15) 0.0270(17) -0.0012(13) 0.0012(15) -0.0046(14)
C28 0.020(2) 0.0273(17) 0.0324(19) -0.0036(15) -0.0009(16) -0.0047(15)
C29 0.025(2) 0.0248(17) 0.042(2) -0.0062(16) -0.0024(17) -0.0002(15)
C30 0.019(2) 0.0258(17) 0.050(2) -0.0048(18) 0.0036(18) 0.0002(16)
C31 0.022(2) 0.037(2) 0.036(2) 0.0028(17) 0.0064(18) -0.0043(17)
C32 0.020(2) 0.0321(19) 0.034(2) -0.0003(16) 0.0032(16) -0.0030(16)
C33 0.0200(19) 0.0173(15) 0.0317(19) -0.0034(14) 0.0064(15) -0.0046(14)
C34 0.024(2) 0.0181(15) 0.0264(17) 0.0018(14) 0.0010(15) -0.0012(14)
C35 0.0189(19) 0.0204(15) 0.0256(17) -0.0003(14) -0.0032(14) 0.0011(14)
C36 0.024(2) 0.0220(16) 0.040(2) 0.0024(15) 0.0063(17) -0.0121(15)
C37 0.027(2) 0.0204(15) 0.034(2) 0.0013(15) 0.0021(17) -0.0022(15)
C38 0.039(3) 0.0268(18) 0.044(2) 0.0042(18) 0.001(2) 0.0012(17)
C39 0.045(3) 0.0261(19) 0.058(3) 0.014(2) 0.002(2) 0.0035(19)
C40 0.054(3) 0.037(2) 0.048(3) 0.023(2) -0.002(2) -0.007(2)
C41 0.042(3) 0.040(2) 0.042(2) 0.014(2) 0.007(2) -0.007(2)
C42 0.032(2) 0.0288(18) 0.036(2) 0.0054(17) 0.0043(18) -0.0041(17)
C43 0.0197(19) 0.0197(15) 0.0261(17) 0.0033(14) -0.0026(15) 0.0025(14)
C44 0.029(2) 0.0307(18) 0.0293(19) 0.0023(16) -0.0030(17) -0.0019(16)
C45 0.030(2) 0.046(2) 0.031(2) 0.0045(18) -0.0069(18) 0.0020(19)
C46 0.0205(19) 0.037(2) 0.039(2) 0.0066(18) -0.0049(18) -0.0014(16)
C47 0.0214(19) 0.0267(17) 0.040(2) 0.0063(16) -0.0034(17) 0.0032(15)
C48 0.0214(19) 0.0215(16) 0.0273(18) 0.0007(14) 0.0006(15) 0.0042(15)
C49 0.0125(17) 0.0182(15) 0.0319(18) 0.0013(14) 0.0014(15) -0.0006(13)
C50 0.0150(17) 0.0147(13) 0.0318(18) 0.0025(14) 0.0013(15) -0.0024(12)
C51 0.0157(18) 0.0197(15) 0.041(2) -0.0024(15) -0.0030(16) -0.0015(14)
C52 0.0182(19) 0.0192(16) 0.041(2) -0.0032(14) 0.0043(16) -0.0027(14)
C53 0.025(2) 0.0259(18) 0.046(2) -0.0008(17) 0.0066(18) -0.0010(16)
C54 0.021(2) 0.0273(18) 0.040(2) 0.0039(16) 0.0018(17) -0.0037(16)
C55 0.016(2) 0.0285(19) 0.061(3) -0.0014(19) -0.0002(19) -0.0041(16)
C56 0.020(2) 0.037(2) 0.064(3) -0.012(2) -0.002(2) 0.0052(18)
C57 0.019(2) 0.071(4) 0.074(4) -0.031(3) -0.015(2) 0.002(2)
C58 0.019(2) 0.055(3) 0.106(5) 0.033(3) 0.003(3) -0.002(2)
Fe1A 0.0138(3) 0.0174(2) 0.0317(3) 0.0012(2) 0.0002(2) -0.0022(2)
P1A 0.0159(4) 0.0196(4) 0.0318(5) 0.0029(4) -0.0014(4) -0.0026(3)
O1A 0.0177(14) 0.0340(14) 0.0385(15) -0.0137(12) 0.0073(12) -0.0078(11)
O2A 0.0226(15) 0.0307(13) 0.0310(13) 0.0014(11) -0.0042(12) -0.0074(11)
N1A 0.0173(16) 0.0185(13) 0.0336(16) 0.0046(12) -0.0020(13) -0.0006(12)
N2A 0.0151(15) 0.0210(13) 0.0284(15) 0.0005(12) -0.0001(12) -0.0020(12)
N3A 0.0197(16) 0.0150(13) 0.0319(16) 0.0033(12) 0.0039(13) -0.0025(12)
N4A 0.0155(15) 0.0227(14) 0.0282(16) 0.0020(12) 0.0004(13) -0.0013(12)
N5A 0.0198(16) 0.0180(13) 0.0294(15) 0.0013(12) 0.0030(13) -0.0014(12)
N6A 0.0181(16) 0.0208(14) 0.0296(15) 0.0013(12) -0.0036(13) -0.0037(12)
C1A 0.0142(17) 0.0263(18) 0.0273(17) 0.0031(14) -0.0003(14) 0.0013(14)
C2A 0.0222(19) 0.0207(16) 0.0259(16) 0.0025(14) 0.0024(14) 0.0025(14)
C3A 0.0226(19) 0.0192(16) 0.0262(17) 0.0041(14) -0.0012(15) -0.0001(14)
C4A 0.0123(18) 0.0286(18) 0.049(2) 0.0036(17) 0.0030(17) -0.0026(15)
C5A 0.0215(19) 0.0214(15) 0.0271(18) 0.0025(13) 0.0048(15) 0.0003(14)
C6A 0.023(2) 0.035(2) 0.0292(19) -0.0025(16) 0.0042(16) 0.0045(17)
C7A 0.037(3) 0.032(2) 0.037(2) -0.0051(17) 0.0072(19) 0.0048(19)
C8A 0.028(2) 0.0294(19) 0.046(2) 0.0033(18) 0.0114(19) 0.0085(17)
C9A 0.024(2) 0.0287(19) 0.043(2) 0.0063(17) 0.0059(18) 0.0085(17)
C10A 0.022(2) 0.0232(17) 0.0330(19) 0.0011(15) -0.0004(16) 0.0028(15)
C11A 0.0185(19) 0.0170(15) 0.034(2) 0.0007(14) 0.0009(16) -0.0022(13)
C12A 0.043(3) 0.037(2) 0.035(2) 0.0009(18) -0.004(2) -0.010(2)
C13A 0.044(3) 0.038(2) 0.052(3) -0.005(2) -0.007(2) -0.014(2)
C14A 0.030(2) 0.0215(17) 0.063(3) 0.0008(19) -0.007(2) -0.0048(16)
C15A 0.064(4) 0.044(3) 0.055(3) 0.018(2) -0.009(3) -0.020(3)
C16A 0.063(4) 0.047(3) 0.037(2) 0.015(2) -0.017(2) -0.025(3)
C17A 0.0202(18) 0.0164(15) 0.0279(17) 0.0034(13) 0.0029(15) -0.0020(14)
C18A 0.025(2) 0.0207(16) 0.0237(17) -0.0009(14) -0.0013(15) 0.0008(15)
C19A 0.0189(19) 0.0220(16) 0.0257(17) -0.0020(14) -0.0023(14) 0.0035(14)
C20A 0.022(2) 0.0246(17) 0.036(2) 0.0057(15) 0.0016(16) -0.0089(15)
C21A 0.031(2) 0.0233(17) 0.0293(19) 0.0009(15) 0.0004(17) -0.0030(15)
C22A 0.035(2) 0.0231(17) 0.044(2) 0.0041(17) -0.003(2) -0.0013(17)
C23A 0.059(4) 0.030(2) 0.056(3) 0.015(2) -0.018(3) -0.004(2)
C24A 0.069(4) 0.045(3) 0.036(2) 0.015(2) -0.005(2) -0.020(3)
C25A 0.055(3) 0.047(3) 0.028(2) 0.0022(19) 0.004(2) -0.016(2)
C26A 0.037(2) 0.0285(19) 0.036(2) 0.0002(17) 0.0031(19) -0.0033(18)
C27A 0.0191(19) 0.0171(15) 0.0350(19) -0.0012(14) -0.0037(16) 0.0015(14)
C28A 0.021(2) 0.0311(19) 0.041(2) -0.0037(17) 0.0035(17) -0.0002(17)
C29A 0.017(2) 0.038(2) 0.058(3) 0.000(2) -0.002(2) 0.0020(18)
C30A 0.030(2) 0.038(2) 0.058(3) -0.001(2) -0.019(2) -0.0011(19)
C31A 0.038(3) 0.0283(19) 0.043(2) -0.0062(18) -0.013(2) 0.0013(18)
C32A 0.023(2) 0.0288(17) 0.034(2) -0.0035(16) -0.0030(17) 0.0014(16)
C33A 0.025(2) 0.0163(15) 0.0294(18) 0.0029(13) -0.0049(16) -0.0021(14)
C34A 0.0158(17) 0.0208(15) 0.0300(18) 0.0020(14) -0.0004(15) -0.0018(14)
C35A 0.020(2) 0.0219(16) 0.0297(18) 0.0023(15) 0.0052(15) -0.0012(14)
C36A 0.020(2) 0.033(2) 0.038(2) -0.0004(17) 0.0007(17) -0.0087(17)
C37A 0.025(2) 0.0195(15) 0.0319(19) 0.0023(14) 0.0018(16) 0.0034(14)
C38A 0.023(2) 0.0225(16) 0.045(2) 0.0065(16) 0.0055(18) 0.0045(15)
C39A 0.028(2) 0.0207(16) 0.046(2) 0.0006(16) 0.0046(18) 0.0046(16)
C40A 0.038(3) 0.0203(16) 0.046(2) -0.0052(16) 0.012(2) -0.0029(17)
C41A 0.032(2) 0.033(2) 0.035(2) -0.0057(17) -0.0038(18) -0.0041(18)
C42A 0.027(2) 0.0245(17) 0.033(2) 0.0000(15) -0.0025(17) -0.0009(16)
C43A 0.021(2) 0.0195(16) 0.0337(19) 0.0019(14) 0.0041(16) -0.0028(14)
C44A 0.034(2) 0.0311(19) 0.038(2) 0.0062(17) 0.0034(19) -0.0030(18)
C45A 0.035(3) 0.032(2) 0.056(3) 0.005(2) 0.020(2) -0.0025(19)
C46A 0.020(2) 0.040(2) 0.064(3) -0.005(2) 0.014(2) -0.0065(18)
C47A 0.020(2) 0.031(2) 0.063(3) -0.005(2) -0.002(2) -0.0022(17)
C48A 0.022(2) 0.0228(16) 0.043(2) -0.0014(16) -0.0036(17) 0.0005(15)
C49A 0.0172(19) 0.0211(17) 0.042(2) -0.0091(15) 0.0083(17) -0.0071(14)
C50A 0.0181(18) 0.0175(15) 0.0331(19) -0.0007(14) 0.0045(15) -0.0004(13)
C51A 0.0225(19) 0.0221(16) 0.035(2) 0.0026(15) 0.0030(16) -0.0038(14)
C52A 0.020(2) 0.0216(17) 0.038(2) 0.0012(14) 0.0000(16) -0.0014(15)
C53A 0.019(2) 0.037(2) 0.038(2) -0.0039(18) 0.0023(17) -0.0081(17)
C54A 0.024(2) 0.035(2) 0.037(2) -0.0069(17) 0.0045(18) -0.0042(17)
C55A 0.019(2) 0.046(2) 0.048(2) 0.011(2) 0.0028(19) -0.0026(18)
C56A 0.026(3) 0.131(7) 0.090(5) 0.063(5) 0.018(3) 0.031(4)
C57A 0.026(2) 0.041(2) 0.051(3) -0.005(2) 0.011(2) -0.0037(19)
C58A 0.041(3) 0.084(4) 0.037(2) 0.002(3) -0.002(2) -0.033(3)
Cl1 0.0672(10) 0.0589(8) 0.0672(8) 0.0224(7) 0.0030(7) -0.0060(7)
Cl2 0.0597(10) 0.0846(11) 0.0925(12) 0.0526(10) -0.0102(9) -0.0139(8)
C1S 0.089(5) 0.041(3) 0.050(3) 0.014(2) 0.010(3) -0.005(3)
C2S 0.058(4) 0.064(3) 0.058(3) 0.014(3) -0.005(3) -0.020(3)
Cl3 0.0471(7) 0.0483(6) 0.0538(6) 0.0051(5) -0.0042(6) -0.0091(5)
Cl4 0.0953(14) 0.0646(9) 0.0831(11) -0.0339(9) -0.0111(10) 0.0284(10)
C3S 0.052(3) 0.037(2) 0.045(3) -0.008(2) -0.019(2) 0.005(2)
C4S 0.047(3) 0.048(3) 0.070(4) -0.016(3) -0.017(3) 0.008(2)
Cl5 0.1190(16) 0.0312(6) 0.0818(11) -0.0007(7) 0.0007(11) -0.0054(7)
Cl6 0.0316(7) 0.160(2) 0.0849(12) 0.0397(14) -0.0076(8) -0.0096(10)
C5S 0.048(3) 0.035(2) 0.056(3) -0.002(2) -0.007(3) -0.008(2)
C6S 0.037(3) 0.043(2) 0.045(3) -0.004(2) 0.002(2) -0.002(2)
Cl7 0.0736(11) 0.0630(8) 0.0769(10) 0.0293(8) 0.0198(9) 0.0331(8)
Cl8 0.0457(7) 0.0522(7) 0.0678(8) 0.0116(6) -0.0060(6) 0.0124(6)
C7S 0.061(4) 0.034(2) 0.064(3) 0.001(2) 0.024(3) 0.003(2)
C8S 0.033(3) 0.064(4) 0.111(6) -0.004(4) -0.002(3) -0.007(3)
S1 0.0314(5) 0.0234(4) 0.0328(5) -0.0020(4) 0.0106(4) -0.0007(4)
F1 0.0279(15) 0.0516(17) 0.076(2) -0.0236(15) 0.0075(15) 0.0061(13)
F2 0.0472(18) 0.0315(13) 0.092(2) 0.0075(15) 0.0191(18) -0.0052(13)
F3 0.050(2) 0.063(2) 0.0611(19) -0.0271(16) 0.0002(16) -0.0089(16)
O3 0.0375(18) 0.0379(15) 0.0336(14) -0.0066(13) 0.0075(13) 0.0071(14)
O4 0.0351(17) 0.0362(15) 0.0485(18) -0.0119(14) 0.0234(15) -0.0021(13)
O5 0.069(3) 0.0290(14) 0.0386(16) 0.0008(13) 0.0054(18) -0.0006(15)
C59 0.029(2) 0.033(2) 0.054(3) -0.009(2) 0.012(2) 0.0016(18)
S1A 0.0393(6) 0.0522(6) 0.0319(5) 0.0111(5) 0.0016(5) 0.0168(5)
F1A 0.069(2) 0.0562(18) 0.0481(17) 0.0197(15) 0.0016(16) -0.0114(17)
F2A 0.065(3) 0.081(3) 0.098(3) 0.021(2) 0.031(2) 0.031(2)
F3A 0.100(4) 0.142(5) 0.073(3) 0.034(3) -0.039(3) -0.076(4)
O3A 0.041(2) 0.085(3) 0.0436(19) 0.019(2) -0.0166(17) -0.007(2)
O4A 0.0345(18) 0.0544(19) 0.0322(15) 0.0108(14) -0.0043(14) 0.0108(15)
O5A 0.133(5) 0.067(3) 0.057(3) 0.012(2) 0.035(3) 0.063(3)
C59A 0.046(3) 0.048(3) 0.042(2) 0.007(2) -0.003(2) -0.003(2)

loop_
_atom_type_symbol
_atom_type_description
_atom_type_scat_dispersion_real
_atom_type_scat_dispersion_imag
_atom_type_scat_source
C C 0.0181 0.0091 'International Tables Vol C Tables 4.2.6.8 and 6.1.1.4'
H H 0.0000 0.0000 'International Tables Vol C Tables 4.2.6.8 and 6.1.1.4'
Cl Cl 0.3639 0.7018 'International Tables Vol C Tables 4.2.6.8 and 6.1.1.4'
F F 0.0727 0.0534 'International Tables Vol C Tables 4.2.6.8 and 6.1.1.4'
Fe Fe -1.1336 3.1974 'International Tables Vol C Tables 4.2.6.8 and 6.1.1.4'
N N 0.0311 0.0180 'International Tables Vol C Tables 4.2.6.8 and 6.1.1.4'
O O 0.0492 0.0322 'International Tables Vol C Tables 4.2.6.8 and 6.1.1.4'
P P 0.2955 0.4335 'International Tables Vol C Tables 4.2.6.8 and 6.1.1.4'
S S 0.3331 0.5567 'International Tables Vol C Tables 4.2.6.8 and 6.1.1.4'

loop_
_exptl_crystal_face_index_h
_exptl_crystal_face_index_k
_exptl_crystal_face_index_l
_exptl_crystal_face_perp_dist
_exptl_oxdiff_crystal_face_indexfrac_h
_exptl_oxdiff_crystal_face_indexfrac_k
_exptl_oxdiff_crystal_face_indexfrac_l
_exptl_oxdiff_crystal_face_x
_exptl_oxdiff_crystal_face_y
_exptl_oxdiff_crystal_face_z
-7 -11 1 0.0891 -7.0000 -11.0000 0.9999 0.5693 0.6477 -0.5791
-8 9 -3 0.1059 -8.0000 9.0000 -3.0000 -0.2651 -0.5442 -0.8400
7 -7 6 0.1519 7.0000 -7.0001 6.0000 0.4633 0.3060 0.8145
9 5 3 0.1298 9.0000 4.9999 3.0000 -0.1522 -0.3727 0.8820
-3 5 10 0.1809 -3.0000 4.9998 10.0000 0.6980 -0.6821 -0.0484
10 2 1 0.0991 10.0000 2.0000 1.0000 -0.2466 -0.1018 0.9355
-10 1 2 0.1035 -10.0000 1.0000 2.0000 0.3902 -0.1960 -0.8727
7 -8 -6 0.1330 7.0000 -7.9999 -6.0000 -0.4179 0.7720 0.5243
-6 -1 10 0.1698 -6.0000 -1.0001 10.0000 0.9454 -0.3055 -0.3025
1 14 0 0.1017 1.0000 14.0000 0.0001 -0.4173 -0.9169 0.0420
-9 -2 -4 0.0779 -9.0000 -1.9999 -4.0000 -0.0073 0.2082 -0.9171
0 -1 12 0.2002 0.0000 -1.0002 12.0000 0.9370 -0.3341 0.2973
9 -8 0 0.0901 9.0000 -8.0000 -0.0000 -0.0167 0.5846 0.8548
-5 -1 -10 0.1287 -5.0000 -0.9998 -10.0000 -0.5964 0.3676 -0.7003
8 9 -1 0.0867 8.0000 9.0000 -0.9999 -0.5401 -0.5095 0.6780
-8 9 2 0.0916 -8.0000 8.9999 2.0000 0.1136 -0.7109 -0.7176
-2 -11 7 0.1525 -2.0000 -11.0001 6.9999 0.8905 0.4794 0.0269

loop_
_geom_angle_atom_site_label_1
_geom_angle_atom_site_label_2
_geom_angle_atom_site_label_3
_geom_angle
O2 Fe1 O1 77.91(11)
O2 Fe1 N1 130.65(12)
O2 Fe1 N3 133.79(12)
O2 Fe1 N5 103.74(12)
N1 Fe1 O1 90.46(11)
N1 Fe1 N3 93.50(12)
N1 Fe1 N5 91.34(12)
N3 Fe1 O1 90.66(11)
N3 Fe1 N5 85.38(11)
N5 Fe1 O1 175.74(11)
C1 P1 C17 98.76(17)
C33 P1 C1 99.79(17)
C33 P1 C17 96.66(18)
Fe1 O1 H1 142.7(16)
C49 O1 Fe1 108.3(2)
C49 O1 H1 108.2(16)
C50 O2 Fe1 117.3(2)
C1 N1 Fe1 118.1(2)
C1 N1 C3 106.4(3)
C3 N1 Fe1 134.9(3)
C1 N2 C2 108.4(3)
C1 N2 C4 125.3(3)
C2 N2 C4 125.9(3)
C17 N3 Fe1 119.4(2)
C17 N3 C19 106.8(3)
C19 N3 Fe1 133.7(2)
C17 N4 C18 108.3(3)
C17 N4 C20 127.0(3)
C18 N4 C20 124.5(3)
C33 N5 Fe1 116.4(3)
C33 N5 C35 105.7(3)
C35 N5 Fe1 137.9(3)
C33 N6 C34 108.0(3)
C33 N6 C36 125.4(4)
C34 N6 C36 126.5(3)
N1 C1 P1 126.2(3)
N1 C1 N2 110.5(3)
N2 C1 P1 123.3(3)
N2 C2 C3 105.5(3)
N2 C2 C5 122.1(3)
C3 C2 C5 132.0(4)
N1 C3 C2 109.3(3)
N1 C3 C11 122.7(3)
C2 C3 C11 128.0(3)
N2 C4 H4A 109.5
N2 C4 H4B 109.5
N2 C4 H4C 109.5
H4A C4 H4B 109.5
H4A C4 H4C 109.5
H4B C4 H4C 109.5
C6 C5 C2 121.6(4)
C6 C5 C10 119.5(4)
C10 C5 C2 118.8(4)
C5 C6 H6 120.1
C5 C6 C7 119.7(4)
C7 C6 H6 120.1
C6 C7 H7 119.6
C8 C7 C6 120.7(4)
C8 C7 H7 119.6
C7 C8 H8 120.1
C7 C8 C9 119.9(4)
C9 C8 H8 120.1
C8 C9 H9 119.9
C8 C9 C10 120.2(4)
C10 C9 H9 119.9
C5 C10 C9 119.9(4)
C5 C10 H10 120.0
C9 C10 H10 120.0
C12 C11 C3 120.7(4)
C12 C11 C16 119.4(4)
C16 C11 C3 119.9(4)
C11 C12 H12 119.8
C13 C12 C11 120.5(4)
C13 C12 H12 119.8
C12 C13 H13 119.9
C12 C13 C14 120.2(4)
C14 C13 H13 119.9
C13 C14 H14 120.0
C15 C14 C13 119.9(4)
C15 C14 H14 120.0
C14 C15 H15 120.3
C14 C15 C16 119.5(5)
C16 C15 H15 120.3
C11 C16 C15 120.6(4)
C11 C16 H16 119.7
C15 C16 H16 119.7
N3 C17 P1 124.8(3)
N3 C17 N4 110.4(3)
N4 C17 P1 124.7(3)
N4 C18 C19 106.0(3)
N4 C18 C21 121.2(3)
C19 C18 C21 132.8(4)
N3 C19 C18 108.4(3)
N3 C19 C27 121.6(3)
C18 C19 C27 129.9(3)
N4 C20 H20A 109.5
N4 C20 H20B 109.5
N4 C20 H20C 109.5
H20A C20 H20B 109.5
H20A C20 H20C 109.5
H20B C20 H20C 109.5
C22 C21 C18 120.6(4)
C26 C21 C18 120.6(4)
C26 C21 C22 118.7(4)
C21 C22 H22 119.9
C23 C22 C21 120.1(4)
C23 C22 H22 119.9
C22 C23 H23 119.9
C24 C23 C22 120.2(4)
C24 C23 H23 119.9
C23 C24 H24 119.9
C23 C24 C25 120.3(4)
C25 C24 H24 119.9
C24 C25 H25 119.9
C24 C25 C26 120.2(5)
C26 C25 H25 119.9
C21 C26 C25 120.5(4)
C21 C26 H26 119.8
C25 C26 H26 119.8
C28 C27 C19 119.2(3)
C32 C27 C19 120.9(4)
C32 C27 C28 119.8(4)
C27 C28 H28 119.4
C29 C28 C27 121.1(4)
C29 C28 H28 119.4
C28 C29 H29 120.1
C28 C29 C30 119.9(4)
C30 C29 H29 120.1
C29 C30 H30 120.0
C29 C30 C31 120.0(4)
C31 C30 H30 120.0
C30 C31 H31 120.1
C30 C31 C32 119.7(4)
C32 C31 H31 120.1
C27 C32 C31 119.5(4)
C27 C32 H32 120.3
C31 C32 H32 120.3
N5 C33 P1 126.8(3)
N5 C33 N6 110.9(4)
N6 C33 P1 122.1(3)
N6 C34 C37 124.2(4)
C35 C34 N6 105.4(3)
C35 C34 C37 130.1(4)
N5 C35 C43 123.5(3)
C34 C35 N5 110.0(3)
C34 C35 C43 126.5(3)
N6 C36 H36A 109.5
N6 C36 H36B 109.5
N6 C36 H36C 109.5
H36A C36 H36B 109.5
H36A C36 H36C 109.5
H36B C36 H36C 109.5
C38 C37 C34 118.2(4)
C42 C37 C34 122.9(4)
C42 C37 C38 118.9(4)
C37 C38 H38 120.5
C39 C38 C37 119.1(5)
C39 C38 H38 120.5
C38 C39 H39 119.1
C40 C39 C38 121.8(5)
C40 C39 H39 119.1
C39 C40 H40 120.2
C39 C40 C41 119.6(4)
C41 C40 H40 120.2
C40 C41 H41 120.0
C42 C41 C40 120.1(5)
C42 C41 H41 120.0
C37 C42 H42 119.7
C41 C42 C37 120.5(4)
C41 C42 H42 119.7
C44 C43 C35 119.9(4)
C44 C43 C48 118.9(4)
C48 C43 C35 121.2(3)
C43 C44 H44 119.5
C43 C44 C45 121.0(4)
C45 C44 H44 119.5
C44 C45 H45 120.3
C46 C45 C44 119.4(4)
C46 C45 H45 120.3
C45 C46 H46 120.0
C47 C46 C45 120.0(4)
C47 C46 H46 120.0
C46 C47 H47 119.8
C46 C47 C48 120.5(4)
C48 C47 H47 119.8
C43 C48 C47 120.1(4)
C43 C48 H48 119.9
C47 C48 H48 119.9
O1 C49 C50 113.4(3)
C54 C49 O1 123.9(4)
C54 C49 C50 122.6(4)
O2 C50 C49 120.1(3)
O2 C50 C51 122.7(4)
C49 C50 C51 117.2(4)
C50 C51 H51 119.4
C52 C51 C50 121.1(4)
C52 C51 H51 119.4
C51 C52 C55 119.2(4)
C53 C52 C51 118.9(4)
C53 C52 C55 121.8(4)
C52 C53 H53 119.7
C52 C53 C54 120.5(4)
C54 C53 H53 119.7
C49 C54 C53 119.7(4)
C49 C54 H54 120.2
C53 C54 H54 120.2
C56 C55 C52 108.1(3)
C56 C55 C57 108.3(4)
C57 C55 C52 111.2(4)
C58 C55 C52 111.2(4)
C58 C55 C56 109.1(4)
C58 C55 C57 108.8(5)
C55 C56 H56A 109.5
C55 C56 H56B 109.5
C55 C56 H56C 109.5
H56A C56 H56B 109.5
H56A C56 H56C 109.5
H56B C56 H56C 109.5
C55 C57 H57A 109.5
C55 C57 H57B 109.5
C55 C57 H57C 109.5
H57A C57 H57B 109.5
H57A C57 H57C 109.5
H57B C57 H57C 109.5
C55 C58 H58A 109.5
C55 C58 H58B 109.5
C55 C58 H58C 109.5
H58A C58 H58B 109.5
H58A C58 H58C 109.5
H58B C58 H58C 109.5
O2A Fe1A O1A 77.37(11)
O2A Fe1A N1A 114.51(12)
O2A Fe1A N3A 150.25(13)
O2A Fe1A N5A 100.01(12)
N1A Fe1A O1A 102.30(12)
N1A Fe1A N3A 94.24(13)
N1A Fe1A N5A 91.88(13)
N3A Fe1A O1A 89.63(12)
N3A Fe1A N5A 85.86(12)
N5A Fe1A O1A 165.40(12)
C1A P1A C17A 97.99(17)
C1A P1A C33A 100.34(17)
C33A P1A C17A 97.02(18)
Fe1A O1A H1A 140(2)
C49A O1A Fe1A 107.5(2)
C49A O1A H1A 107.5(17)
C50A O2A Fe1A 115.5(3)
C1A N1A Fe1A 118.1(2)
C1A N1A C3A 106.8(3)
C3A N1A Fe1A 134.8(3)
C1A N2A C2A 107.6(3)
C1A N2A C4A 125.7(3)
C2A N2A C4A 126.6(3)
C17A N3A Fe1A 115.8(2)
C17A N3A C19A 106.9(3)
C19A N3A Fe1A 137.0(3)
C17A N4A C18A 107.2(3)
C17A N4A C20A 126.3(3)
C18A N4A C20A 126.4(3)
C33A N5A Fe1A 116.6(3)
C33A N5A C35A 106.6(3)
C35A N5A Fe1A 136.8(3)
C33A N6A C34A 107.3(3)
C33A N6A C36A 126.0(4)
C34A N6A C36A 126.5(3)
N1A C1A P1A 126.2(3)
N1A C1A N2A 110.5(3)
N2A C1A P1A 123.3(3)
N2A C2A C3A 106.7(3)
N2A C2A C5A 123.3(3)
C3A C2A C5A 130.0(4)
N1A C3A C11A 124.0(3)
C2A C3A N1A 108.4(3)
C2A C3A C11A 127.5(3)
N2A C4A H4AA 109.5
N2A C4A H4AB 109.5
N2A C4A H4AC 109.5
H4AA C4A H4AB 109.5
H4AA C4A H4AC 109.5
H4AB C4A H4AC 109.5
C6A C5A C2A 119.2(4)
C6A C5A C10A 119.6(4)
C10A C5A C2A 121.3(3)
C5A C6A H6A 119.8
C5A C6A C7A 120.5(4)
C7A C6A H6A 119.8
C6A C7A H7A 120.1
C6A C7A C8A 119.7(4)
C8A C7A H7A 120.1
C7A C8A H8A 119.8
C9A C8A C7A 120.5(4)
C9A C8A H8A 119.8
C8A C9A H9A 120.2
C8A C9A C10A 119.6(4)
C10A C9A H9A 120.2
C5A C10A C9A 120.2(4)
C5A C10A H10A 119.9
C9A C10A H10A 119.9
C12A C11A C3A 121.6(4)
C16A C11A C3A 120.0(4)
C16A C11A C12A 118.3(4)
C11A C12A H12A 120.1
C11A C12A C13A 119.8(4)
C13A C12A H12A 120.1
C12A C13A H13A 119.8
C14A C13A C12A 120.5(5)
C14A C13A H13A 119.8
C13A C14A H14A 119.7
C13A C14A C15A 120.5(4)
C15A C14A H14A 119.7
C14A C15A H15A 120.7
C14A C15A C16A 118.7(5)
C16A C15A H15A 120.7
C11A C16A C15A 122.2(5)
C11A C16A H16A 118.9
C15A C16A H16A 118.9
N3A C17A P1A 127.4(3)
N3A C17A N4A 110.3(3)
N4A C17A P1A 122.3(3)
N4A C18A C21A 121.7(4)
C19A C18A N4A 106.8(3)
C19A C18A C21A 131.5(4)
N3A C19A C27A 123.1(4)
C18A C19A N3A 108.9(3)
C18A C19A C27A 128.0(4)
N4A C20A H20D 109.5
N4A C20A H20E 109.5
N4A C20A H20F 109.5
H20D C20A H20E 109.5
H20D C20A H20F 109.5
H20E C20A H20F 109.5
C22A C21A C18A 119.7(4)
C22A C21A C26A 119.4(4)
C26A C21A C18A 120.9(4)
C21A C22A H22A 120.1
C21A C22A C23A 119.8(5)
C23A C22A H22A 120.1
C22A C23A H23A 120.1
C24A C23A C22A 119.7(5)
C24A C23A H23A 120.1
C23A C24A H24A 119.6
C25A C24A C23A 120.8(4)
C25A C24A H24A 119.6
C24A C25A H25A 120.1
C24A C25A C26A 119.8(5)
C26A C25A H25A 120.1
C21A C26A H26A 119.7
C25A C26A C21A 120.5(5)
C25A C26A H26A 119.7
C28A C27A C19A 121.1(4)
C28A C27A C32A 118.2(4)
C32A C27A C19A 120.7(4)
C27A C28A H28A 119.5
C29A C28A C27A 121.1(4)
C29A C28A H28A 119.5
C28A C29A H29A 119.8
C28A C29A C30A 120.4(5)
C30A C29A H29A 119.8
C29A C30A H30A 120.2
C31A C30A C29A 119.5(4)
C31A C30A H30A 120.2
C30A C31A H31A 119.8
C30A C31A C32A 120.4(4)
C32A C31A H31A 119.8
C27A C32A H32A 119.8
C31A C32A C27A 120.5(4)
C31A C32A H32A 119.8
N5A C33A P1A 126.3(3)
N5A C33A N6A 110.9(4)
N6A C33A P1A 122.7(3)
N6A C34A C35A 106.1(3)
N6A C34A C37A 121.5(3)
C35A C34A C37A 132.4(4)
N5A C35A C34A 109.1(3)
N5A C35A C43A 122.5(4)
C34A C35A C43A 128.3(4)
N6A C36A H36D 109.5
N6A C36A H36E 109.5
N6A C36A H36F 109.5
H36D C36A H36E 109.5
H36D C36A H36F 109.5
H36E C36A H36F 109.5
C38A C37A C34A 119.7(4)
C42A C37A C34A 120.8(3)
C42A C37A C38A 119.6(4)
C37A C38A H38A 120.1
C39A C38A C37A 119.8(4)
C39A C38A H38A 120.1
C38A C39A H39A 119.7
C38A C39A C40A 120.7(4)
C40A C39A H39A 119.7
C39A C40A H40A 120.3
C41A C40A C39A 119.4(4)
C41A C40A H40A 120.3
C40A C41A H41A 120.0
C40A C41A C42A 120.1(4)
C42A C41A H41A 120.0
C37A C42A C41A 120.4(4)
C37A C42A H42A 119.8
C41A C42A H42A 119.8
C44A C43A C35A 121.1(4)
C48A C43A C35A 120.5(4)
C48A C43A C44A 118.4(4)
C43A C44A H44A 119.9
C45A C44A C43A 120.3(5)
C45A C44A H44A 119.9
C44A C45A H45A 119.6
C44A C45A C46A 120.8(5)
C46A C45A H45A 119.6
C45A C46A H46A 120.2
C47A C46A C45A 119.6(4)
C47A C46A H46A 120.2
C46A C47A H47A 119.9
C46A C47A C48A 120.1(5)
C48A C47A H47A 119.9
C43A C48A C47A 120.7(4)
C43A C48A H48A 119.6
C47A C48A H48A 119.6
C50A C49A O1A 112.9(4)
C54A C49A O1A 123.9(4)
C54A C49A C50A 123.1(4)
O2A C50A C49A 121.4(4)
O2A C50A C51A 121.6(4)
C49A C50A C51A 117.0(4)
C50A C51A H51A 119.2
C52A C51A C50A 121.7(4)
C52A C51A H51A 119.2
C51A C52A C55A 122.7(4)
C53A C52A C51A 118.3(4)
C53A C52A C55A 118.9(4)
C52A C53A H53A 119.4
C52A C53A C54A 121.2(4)
C54A C53A H53A 119.4
C49A C54A C53A 118.7(4)
C49A C54A H54A 120.7
C53A C54A H54A 120.7
C52A C55A C57A 112.5(4)
C52A C55A C58A 109.2(4)
C56A C55A C52A 109.0(4)
C56A C55A C57A 109.2(5)
C56A C55A C58A 109.5(6)
C57A C55A C58A 107.4(4)
C55A C56A H56D 109.5
C55A C56A H56E 109.5
C55A C56A H56F 109.5
H56D C56A H56E 109.5
H56D C56A H56F 109.5
H56E C56A H56F 109.5
C55A C57A H57D 109.5
C55A C57A H57E 109.5
C55A C57A H57F 109.5
H57D C57A H57E 109.5
H57D C57A H57F 109.5
H57E C57A H57F 109.5
C55A C58A H58D 109.5
C55A C58A H58E 109.5
C55A C58A H58F 109.5
H58D C58A H58E 109.5
H58D C58A H58F 109.5
H58E C58A H58F 109.5
Cl1 C1S H1SA 108.6
Cl1 C1S H1SB 108.6
H1SA C1S H1SB 107.6
C2S C1S Cl1 114.5(4)
C2S C1S H1SA 108.6
C2S C1S H1SB 108.6
Cl2 C2S H2SA 109.4
Cl2 C2S H2SB 109.4
C1S C2S Cl2 111.4(5)
C1S C2S H2SA 109.4
C1S C2S H2SB 109.4
H2SA C2S H2SB 108.0
Cl3 C3S H3SA 109.2
Cl3 C3S H3SB 109.2
H3SA C3S H3SB 107.9
C4S C3S Cl3 112.0(4)
C4S C3S H3SA 109.2
C4S C3S H3SB 109.2
Cl4 C4S H4SA 109.2
Cl4 C4S H4SB 109.2
C3S C4S Cl4 111.9(4)
C3S C4S H4SA 109.2
C3S C4S H4SB 109.2
H4SA C4S H4SB 107.9
Cl5 C5S H5SA 109.0
Cl5 C5S H5SB 109.0
H5SA C5S H5SB 107.8
C6S C5S Cl5 112.8(4)
C6S C5S H5SA 109.0
C6S C5S H5SB 109.0
Cl6 C6S H6SA 109.3
Cl6 C6S H6SB 109.3
C5S C6S Cl6 111.6(4)
C5S C6S H6SA 109.3
C5S C6S H6SB 109.3
H6SA C6S H6SB 108.0
Cl7 C7S H7SA 109.5
Cl7 C7S H7SB 109.5
H7SA C7S H7SB 108.1
C8S C7S Cl7 110.6(4)
C8S C7S H7SA 109.5
C8S C7S H7SB 109.5
Cl8 C8S H8SA 109.4
Cl8 C8S H8SB 109.4
C7S C8S Cl8 111.0(5)
C7S C8S H8SA 109.4
C7S C8S H8SB 109.4
H8SA C8S H8SB 108.0
O3 S1 O4 114.1(2)
O3 S1 C59 105.0(2)
O4 S1 C59 103.0(2)
O5 S1 O3 114.9(2)
O5 S1 O4 114.9(2)
O5 S1 C59 102.8(2)
F1 C59 S1 111.8(3)
F1 C59 F2 106.6(4)
F2 C59 S1 110.9(4)
F3 C59 S1 111.5(3)
F3 C59 F1 108.7(5)
F3 C59 F2 107.1(4)
O3A S1A C59A 102.6(3)
O4A S1A O3A 113.9(2)
O4A S1A C59A 104.4(2)
O5A S1A O3A 115.8(3)
O5A S1A O4A 114.4(2)
O5A S1A C59A 103.6(3)
F1A C59A S1A 112.9(4)
F1A C59A F2A 106.9(5)
F2A C59A S1A 111.0(4)
F3A C59A S1A 111.8(4)
F3A C59A F1A 109.2(5)
F3A C59A F2A 104.6(6)

loop_
_geom_bond_atom_site_label_1
_geom_bond_atom_site_label_2
_geom_bond_distance
Fe1 O1 2.226(3)
Fe1 O2 1.922(3)
Fe1 N1 2.118(3)
Fe1 N3 2.124(3)
Fe1 N5 2.192(3)
P1 C1 1.818(4)
P1 C17 1.822(4)
P1 C33 1.815(4)
O1 H1 0.852(9)
O1 C49 1.390(5)
O2 C50 1.323(5)
N1 C1 1.338(5)
N1 C3 1.374(5)
N2 C1 1.350(5)
N2 C2 1.377(5)
N2 C4 1.468(5)
N3 C17 1.336(5)
N3 C19 1.383(5)
N4 C17 1.345(5)
N4 C18 1.377(5)
N4 C20 1.462(5)
N5 C33 1.337(5)
N5 C35 1.383(5)
N6 C33 1.356(5)
N6 C34 1.381(5)
N6 C36 1.464(5)
C2 C3 1.386(5)
C2 C5 1.473(5)
C3 C11 1.477(5)
C4 H4A 0.9800
C4 H4B 0.9800
C4 H4C 0.9800
C5 C6 1.382(6)
C5 C10 1.393(6)
C6 H6 0.9500
C6 C7 1.397(6)
C7 H7 0.9500
C7 C8 1.373(7)
C8 H8 0.9500
C8 C9 1.375(7)
C9 H9 0.9500
C9 C10 1.397(6)
C10 H10 0.9500
C11 C12 1.388(6)
C11 C16 1.390(6)
C12 H12 0.9500
C12 C13 1.388(7)
C13 H13 0.9500
C13 C14 1.391(8)
C14 H14 0.9500
C14 C15 1.391(7)
C15 H15 0.9500
C15 C16 1.399(5)
C16 H16 0.9500
C18 C19 1.386(5)
C18 C21 1.473(5)
C19 C27 1.480(5)
C20 H20A 0.9800
C20 H20B 0.9800
C20 H20C 0.9800
C21 C22 1.400(6)
C21 C26 1.372(6)
C22 H22 0.9500
C22 C23 1.384(6)
C23 H23 0.9500
C23 C24 1.364(8)
C24 H24 0.9500
C24 C25 1.367(7)
C25 H25 0.9500
C25 C26 1.389(6)
C26 H26 0.9500
C27 C28 1.394(6)
C27 C32 1.381(6)
C28 H28 0.9500
C28 C29 1.379(6)
C29 H29 0.9500
C29 C30 1.380(7)
C30 H30 0.9500
C30 C31 1.404(7)
C31 H31 0.9500
C31 C32 1.411(6)
C32 H32 0.9500
C34 C35 1.378(6)
C34 C37 1.472(5)
C35 C43 1.476(5)
C36 H36A 0.9800
C36 H36B 0.9800
C36 H36C 0.9800
C37 C38 1.401(6)
C37 C42 1.389(6)
C38 H38 0.9500
C38 C39 1.394(6)
C39 H39 0.9500
C39 C40 1.347(8)
C40 H40 0.9500
C40 C41 1.389(8)
C41 H41 0.9500
C41 C42 1.386(6)
C42 H42 0.9500
C43 C44 1.389(6)
C43 C48 1.390(6)
C44 H44 0.9500
C44 C45 1.391(7)
C45 H45 0.9500
C45 C46 1.390(7)
C46 H46 0.9500
C46 C47 1.378(7)
C47 H47 0.9500
C47 C48 1.393(6)
C48 H48 0.9500
C49 C50 1.400(5)
C49 C54 1.359(6)
C50 C51 1.414(5)
C51 H51 0.9500
C51 C52 1.403(6)
C52 C53 1.393(6)
C52 C55 1.545(6)
C53 H53 0.9500
C53 C54 1.398(6)
C54 H54 0.9500
C55 C56 1.531(6)
C55 C57 1.533(7)
C55 C58 1.517(7)
C56 H56A 0.9800
C56 H56B 0.9800
C56 H56C 0.9800
C57 H57A 0.9800
C57 H57B 0.9800
C57 H57C 0.9800
C58 H58A 0.9800
C58 H58B 0.9800
C58 H58C 0.9800
Fe1A O1A 2.241(3)
Fe1A O2A 1.938(3)
Fe1A N1A 2.121(3)
Fe1A N3A 2.155(3)
Fe1A N5A 2.192(3)
P1A C1A 1.815(4)
P1A C17A 1.830(4)
P1A C33A 1.818(4)
O1A H1A 0.859(9)
O1A C49A 1.395(5)
O2A C50A 1.327(5)
N1A C1A 1.327(5)
N1A C3A 1.386(5)
N2A C1A 1.357(5)
N2A C2A 1.374(5)
N2A C4A 1.455(5)
N3A C17A 1.336(5)
N3A C19A 1.378(5)
N4A C17A 1.364(5)
N4A C18A 1.381(5)
N4A C20A 1.463(5)
N5A C33A 1.329(5)
N5A C35A 1.376(5)
N6A C33A 1.360(5)
N6A C34A 1.381(5)
N6A C36A 1.448(5)
C2A C3A 1.375(6)
C2A C5A 1.483(5)
C3A C11A 1.476(5)
C4A H4AA 0.9800
C4A H4AB 0.9800
C4A H4AC 0.9800
C5A C6A 1.386(6)
C5A C10A 1.389(6)
C6A H6A 0.9500
C6A C7A 1.394(6)
C7A H7A 0.9500
C7A C8A 1.395(7)
C8A H8A 0.9500
C8A C9A 1.373(7)
C9A H9A 0.9500
C9A C10A 1.411(6)
C10A H10A 0.9500
C11A C12A 1.387(6)
C11A C16A 1.367(6)
C12A H12A 0.9500
C12A C13A 1.394(7)
C13A H13A 0.9500
C13A C14A 1.358(8)
C14A H14A 0.9500
C14A C15A 1.371(8)
C15A H15A 0.9500
C15A C16A 1.386(7)
C16A H16A 0.9500
C18A C19A 1.372(6)
C18A C21A 1.483(5)
C19A C27A 1.474(6)
C20A H20D 0.9800
C20A H20E 0.9800
C20A H20F 0.9800
C21A C22A 1.382(6)
C21A C26A 1.399(6)
C22A H22A 0.9500
C22A C23A 1.404(7)
C23A H23A 0.9500
C23A C24A 1.378(9)
C24A H24A 0.9500
C24A C25A 1.374(9)
C25A H25A 0.9500
C25A C26A 1.380(7)
C26A H26A 0.9500
C27A C28A 1.393(6)
C27A C32A 1.398(6)
C28A H28A 0.9500
C28A C29A 1.380(7)
C29A H29A 0.9500
C29A C30A 1.383(8)
C30A H30A 0.9500
C30A C31A 1.381(8)
C31A H31A 0.9500
C31A C32A 1.393(6)
C32A H32A 0.9500
C34A C35A 1.381(6)
C34A C37A 1.485(5)
C35A C43A 1.481(6)
C36A H36D 0.9800
C36A H36E 0.9800
C36A H36F 0.9800
C37A C38A 1.403(5)
C37A C42A 1.377(6)
C38A H38A 0.9500
C38A C39A 1.384(6)
C39A H39A 0.9500
C39A C40A 1.390(7)
C40A H40A 0.9500
C40A C41A 1.387(7)
C41A H41A 0.9500
C41A C42A 1.398(6)
C42A H42A 0.9500
C43A C44A 1.395(6)
C43A C48A 1.390(6)
C44A H44A 0.9500
C44A C45A 1.377(7)
C45A H45A 0.9500
C45A C46A 1.389(8)
C46A H46A 0.9500
C46A C47A 1.365(8)
C47A H47A 0.9500
C47A C48A 1.396(6)
C48A H48A 0.9500
C49A C50A 1.385(6)
C49A C54A 1.373(6)
C50A C51A 1.419(6)
C51A H51A 0.9500
C51A C52A 1.397(6)
C52A C53A 1.391(6)
C52A C55A 1.524(6)
C53A H53A 0.9500
C53A C54A 1.403(6)
C54A H54A 0.9500
C55A C56A 1.509(7)
C55A C57A 1.533(7)
C55A C58A 1.549(8)
C56A H56D 0.9800
C56A H56E 0.9800
C56A H56F 0.9800
C57A H57D 0.9800
C57A H57E 0.9800
C57A H57F 0.9800
C58A H58D 0.9800
C58A H58E 0.9800
C58A H58F 0.9800
Cl1 C1S 1.788(7)
Cl2 C2S 1.795(7)
C1S H1SA 0.9900
C1S H1SB 0.9900
C1S C2S 1.490(10)
C2S H2SA 0.9900
C2S H2SB 0.9900
Cl3 C3S 1.802(6)
Cl4 C4S 1.794(6)
C3S H3SA 0.9900
C3S H3SB 0.9900
C3S C4S 1.472(9)
C4S H4SA 0.9900
C4S H4SB 0.9900
Cl5 C5S 1.771(5)
Cl6 C6S 1.765(5)
C5S H5SA 0.9900
C5S H5SB 0.9900
C5S C6S 1.490(8)
C6S H6SA 0.9900
C6S H6SB 0.9900
Cl7 C7S 1.780(6)
Cl8 C8S 1.797(7)
C7S H7SA 0.9900
C7S H7SB 0.9900
C7S C8S 1.494(10)
C8S H8SA 0.9900
C8S H8SB 0.9900
S1 O3 1.432(3)
S1 O4 1.449(3)
S1 O5 1.430(4)
S1 C59 1.823(5)
F1 C59 1.333(6)
F2 C59 1.348(6)
F3 C59 1.320(6)
S1A O3A 1.460(4)
S1A O4A 1.430(3)
S1A O5A 1.416(4)
S1A C59A 1.788(6)
F1A C59A 1.331(6)
F2A C59A 1.333(7)
F3A C59A 1.328(7)

loop_
_geom_hbond_atom_site_label_D
_geom_hbond_atom_site_label_H
_geom_hbond_atom_site_label_A
_geom_hbond_distance_DH
_geom_hbond_distance_HA
_geom_hbond_distance_DA
_geom_hbond_angle_DHA
O1 H1 O3A 0.852(9) 1.827(15) 2.658(5) 164(5)
O1A H1A O4 0.859(9) 1.829(11) 2.683(4) 172(5)

loop_
_geom_torsion_atom_site_label_1
_geom_torsion_atom_site_label_2
_geom_torsion_atom_site_label_3
_geom_torsion_atom_site_label_4
_geom_torsion
Fe1 O1 C49 C50 -10.9(4)
Fe1 O1 C49 C54 165.3(3)
Fe1 O2 C50 C49 14.5(4)
Fe1 O2 C50 C51 -163.6(3)
Fe1 N1 C1 P1 7.9(4)
Fe1 N1 C1 N2 -171.5(2)
Fe1 N1 C3 C2 169.9(3)
Fe1 N1 C3 C11 -10.6(6)
Fe1 N3 C17 P1 -4.9(4)
Fe1 N3 C17 N4 177.9(2)
Fe1 N3 C19 C18 -177.6(3)
Fe1 N3 C19 C27 5.2(5)
Fe1 N5 C33 P1 6.9(4)
Fe1 N5 C33 N6 -178.2(2)
Fe1 N5 C35 C34 177.7(3)
Fe1 N5 C35 C43 -2.1(6)
O1 Fe1 O2 C50 -15.2(2)
O1 Fe1 N1 C1 127.9(3)
O1 Fe1 N1 C3 -42.3(4)
O1 Fe1 N3 C17 -129.4(3)
O1 Fe1 N3 C19 48.5(3)
O1 Fe1 N5 C33 -74.3(16)
O1 Fe1 N5 C35 108.2(15)
O1 C49 C50 O2 -0.6(5)
O1 C49 C50 C51 177.6(3)
O1 C49 C54 C53 -177.8(4)
O2 Fe1 O1 C49 14.0(2)
O2 Fe1 N1 C1 -157.7(2)
O2 Fe1 N1 C3 32.1(4)
O2 Fe1 N3 C17 156.8(3)
O2 Fe1 N3 C19 -25.3(4)
O2 Fe1 N5 C33 173.2(3)
O2 Fe1 N5 C35 -4.3(4)
O2 C50 C51 C52 178.2(3)
N1 Fe1 O1 C49 145.7(2)
N1 Fe1 O2 C50 -95.2(3)
N1 Fe1 N3 C17 -38.9(3)
N1 Fe1 N3 C19 139.0(3)
N1 Fe1 N5 C33 40.6(3)
N1 Fe1 N5 C35 -136.9(4)
N1 C3 C11 C12 133.3(4)
N1 C3 C11 C16 -47.2(6)
N2 C2 C3 N1 0.4(4)
N2 C2 C3 C11 -179.0(4)
N2 C2 C5 C6 -56.1(6)
N2 C2 C5 C10 121.4(4)
N3 Fe1 O1 C49 -120.8(2)
N3 Fe1 O2 C50 63.9(3)
N3 Fe1 N1 C1 37.2(3)
N3 Fe1 N1 C3 -132.9(4)
N3 Fe1 N5 C33 -52.8(3)
N3 Fe1 N5 C35 129.7(4)
N3 C19 C27 C28 46.6(5)
N3 C19 C27 C32 -131.9(4)
N4 C18 C19 N3 -0.3(4)
N4 C18 C19 C27 176.5(4)
N4 C18 C21 C22 -77.4(6)
N4 C18 C21 C26 98.4(5)
N5 Fe1 O1 C49 -99.3(16)
N5 Fe1 O2 C50 160.8(2)
N5 Fe1 N1 C1 -48.2(3)
N5 Fe1 N1 C3 141.6(4)
N5 Fe1 N3 C17 52.1(3)
N5 Fe1 N3 C19 -130.0(3)
N5 C35 C43 C44 136.2(4)
N5 C35 C43 C48 -45.8(5)
N6 C34 C35 N5 0.0(4)
N6 C34 C35 C43 179.7(3)
N6 C34 C37 C38 119.7(5)
N6 C34 C37 C42 -63.1(6)
C1 P1 C17 N3 51.8(4)
C1 P1 C17 N4 -131.4(3)
C1 P1 C33 N5 -52.8(4)
C1 P1 C33 N6 132.9(3)
C1 N1 C3 C2 -1.0(4)
C1 N1 C3 C11 178.5(4)
C1 N2 C2 C3 0.3(4)
C1 N2 C2 C5 -173.0(4)
C2 N2 C1 P1 179.6(3)
C2 N2 C1 N1 -1.0(4)
C2 C3 C11 C12 -47.3(6)
C2 C3 C11 C16 132.2(4)
C2 C5 C6 C7 175.5(4)
C2 C5 C10 C9 -175.1(4)
C3 N1 C1 P1 -179.4(3)
C3 N1 C1 N2 1.3(4)
C3 C2 C5 C6 132.5(5)
C3 C2 C5 C10 -50.0(6)
C3 C11 C12 C13 179.3(4)
C3 C11 C16 C15 -178.5(4)
C4 N2 C1 P1 6.9(6)
C4 N2 C1 N1 -173.7(4)
C4 N2 C2 C3 172.9(4)
C4 N2 C2 C5 -0.4(6)
C5 C2 C3 N1 172.9(4)
C5 C2 C3 C11 -6.6(7)
C5 C6 C7 C8 0.1(7)
C6 C5 C10 C9 2.4(6)
C6 C7 C8 C9 1.2(7)
C7 C8 C9 C10 -0.7(7)
C8 C9 C10 C5 -1.1(7)
C10 C5 C6 C7 -1.9(6)
C11 C12 C13 C14 -0.7(7)
C12 C11 C16 C15 1.0(7)
C12 C13 C14 C15 0.9(8)
C13 C14 C15 C16 -0.1(8)
C14 C15 C16 C11 -0.9(8)
C16 C11 C12 C13 -0.2(6)
C17 P1 C1 N1 -54.2(4)
C17 P1 C1 N2 125.1(3)
C17 P1 C33 N5 47.4(3)
C17 P1 C33 N6 -127.0(3)
C17 N3 C19 C18 0.5(4)
C17 N3 C19 C27 -176.6(3)
C17 N4 C18 C19 -0.1(4)
C17 N4 C18 C21 178.4(4)
C18 N4 C17 P1 -176.8(3)
C18 N4 C17 N3 0.4(4)
C18 C19 C27 C28 -129.8(4)
C18 C19 C27 C32 51.6(6)
C18 C21 C22 C23 176.7(4)
C18 C21 C26 C25 -176.0(5)
C19 N3 C17 P1 176.7(3)
C19 N3 C17 N4 -0.5(4)
C19 C18 C21 C22 100.6(6)
C19 C18 C21 C26 -83.6(6)
C19 C27 C28 C29 -178.2(3)
C19 C27 C32 C31 178.8(4)
C20 N4 C17 P1 -1.6(6)
C20 N4 C17 N3 175.6(4)
C20 N4 C18 C19 -175.4(4)
C20 N4 C18 C21 3.0(6)
C21 C18 C19 N3 -178.5(4)
C21 C18 C19 C27 -1.7(7)
C21 C22 C23 C24 -1.5(8)
C22 C21 C26 C25 -0.1(7)
C22 C23 C24 C25 1.5(8)
C23 C24 C25 C26 -0.8(8)
C24 C25 C26 C21 0.1(8)
C26 C21 C22 C23 0.8(7)
C27 C28 C29 C30 -1.1(6)
C28 C27 C32 C31 0.3(6)
C28 C29 C30 C31 1.1(6)
C29 C30 C31 C32 -0.3(6)
C30 C31 C32 C27 -0.3(6)
C32 C27 C28 C29 0.4(6)
C33 P1 C1 N1 44.2(4)
C33 P1 C1 N2 -136.5(3)
C33 P1 C17 N3 -49.2(3)
C33 P1 C17 N4 127.6(3)
C33 N5 C35 C34 0.0(4)
C33 N5 C35 C43 -179.8(3)
C33 N6 C34 C35 0.1(4)
C33 N6 C34 C37 -175.0(4)
C34 N6 C33 P1 175.1(3)
C34 N6 C33 N5 -0.1(4)
C34 C35 C43 C44 -43.5(6)
C34 C35 C43 C48 134.5(4)
C34 C37 C38 C39 178.5(4)
C34 C37 C42 C41 -178.2(4)
C35 N5 C33 P1 -174.8(3)
C35 N5 C33 N6 0.0(4)
C35 C34 C37 C38 -54.1(6)
C35 C34 C37 C42 123.1(5)
C35 C43 C44 C45 178.2(4)
C35 C43 C48 C47 -179.7(3)
C36 N6 C33 P1 -3.8(5)
C36 N6 C33 N5 -179.0(3)
C36 N6 C34 C35 179.0(3)
C36 N6 C34 C37 3.9(6)
C37 C34 C35 N5 174.7(4)
C37 C34 C35 C43 -5.6(7)
C37 C38 C39 C40 -0.8(8)
C38 C37 C42 C41 -1.0(7)
C38 C39 C40 C41 0.2(9)
C39 C40 C41 C42 -0.1(8)
C40 C41 C42 C37 0.5(8)
C42 C37 C38 C39 1.2(7)
C43 C44 C45 C46 0.7(7)
C44 C43 C48 C47 -1.7(5)
C44 C45 C46 C47 0.1(7)
C45 C46 C47 C48 -1.7(6)
C46 C47 C48 C43 2.5(6)
C48 C43 C44 C45 0.1(6)
C49 C50 C51 C52 0.0(5)
C50 C49 C54 C53 -2.0(6)
C50 C51 C52 C53 -0.7(6)
C50 C51 C52 C55 -176.0(3)
C51 C52 C53 C54 0.2(6)
C51 C52 C55 C56 73.7(5)
C51 C52 C55 C57 -45.0(5)
C51 C52 C55 C58 -166.5(4)
C52 C53 C54 C49 1.2(6)
C53 C52 C55 C56 -101.4(5)
C53 C52 C55 C57 139.8(5)
C53 C52 C55 C58 18.3(6)
C54 C49 C50 O2 -176.8(4)
C54 C49 C50 C51 1.4(5)
C55 C52 C53 C54 175.3(4)
Fe1A O1A C49A C50A -15.2(4)
Fe1A O1A C49A C54A 160.4(3)
Fe1A O2A C50A C49A 18.6(4)
Fe1A O2A C50A C51A -158.3(3)
Fe1A N1A C1A P1A 5.9(5)
Fe1A N1A C1A N2A -173.7(2)
Fe1A N1A C3A C2A 172.6(3)
Fe1A N1A C3A C11A -10.8(6)
Fe1A N3A C17A P1A -8.5(4)
Fe1A N3A C17A N4A 174.9(2)
Fe1A N3A C19A C18A -172.9(3)
Fe1A N3A C19A C27A 9.4(6)
Fe1A N5A C33A P1A 6.5(4)
Fe1A N5A C33A N6A -177.9(2)
Fe1A N5A C35A C34A 177.3(3)
Fe1A N5A C35A C43A -5.5(6)
O1A Fe1A O2A C50A -19.8(3)
O1A Fe1A N1A C1A 129.8(3)
O1A Fe1A N1A C3A -43.2(4)
O1A Fe1A N3A C17A -139.8(3)
O1A Fe1A N3A C19A 32.3(4)
O1A Fe1A N5A C33A -126.2(5)
O1A Fe1A N5A C35A 56.1(6)
O1A C49A C50A O2A 0.1(5)
O1A C49A C50A C51A 177.1(3)
O1A C49A C54A C53A -177.2(4)
O2A Fe1A O1A C49A 19.0(3)
O2A Fe1A N1A C1A -148.6(3)
O2A Fe1A N1A C3A 38.4(4)
O2A Fe1A N3A C17A 157.1(3)
O2A Fe1A N3A C19A -30.8(5)
O2A Fe1A N5A C33A 155.5(3)
O2A Fe1A N5A C35A -22.2(4)
O2A C50A C51A C52A 176.8(3)
N1A Fe1A O1A C49A 131.8(3)
N1A Fe1A O2A C50A -117.7(3)
N1A Fe1A N3A C17A -37.5(3)
N1A Fe1A N3A C19A 134.6(4)
N1A Fe1A N5A C33A 40.2(3)
N1A Fe1A N5A C35A -137.5(4)
N1A C3A C11A C12A 72.3(6)
N1A C3A C11A C16A -111.2(5)
N2A C2A C3A N1A 0.5(4)
N2A C2A C3A C11A -176.0(4)
N2A C2A C5A C6A -125.4(4)
N2A C2A C5A C10A 54.2(5)
N3A Fe1A O1A C49A -134.0(3)
N3A Fe1A O2A C50A 46.3(4)
N3A Fe1A N1A C1A 39.3(3)
N3A Fe1A N1A C3A -133.7(4)
N3A Fe1A N5A C33A -53.9(3)
N3A Fe1A N5A C35A 128.4(4)
N3A C19A C27A C28A 35.5(5)
N3A C19A C27A C32A -143.2(4)
N4A C18A C19A N3A 0.0(4)
N4A C18A C19A C27A 177.5(4)
N4A C18A C21A C22A -113.2(5)
N4A C18A C21A C26A 65.5(5)
N5A Fe1A O1A C49A -62.1(6)
N5A Fe1A O2A C50A 145.6(3)
N5A Fe1A N1A C1A -46.7(3)
N5A Fe1A N1A C3A 140.3(4)
N5A Fe1A N3A C17A 54.1(3)
N5A Fe1A N3A C19A -133.8(4)
N5A C35A C43A C44A 144.5(4)
N5A C35A C43A C48A -36.4(5)
N6A C34A C35A N5A 0.5(4)
N6A C34A C35A C43A -176.5(4)
N6A C34A C37A C38A 129.6(4)
N6A C34A C37A C42A -48.9(5)
C1A P1A C17A N3A 55.0(4)
C1A P1A C17A N4A -128.9(3)
C1A P1A C33A N5A -52.5(4)
C1A P1A C33A N6A 132.4(3)
C1A N1A C3A C2A -1.0(4)
C1A N1A C3A C11A 175.6(4)
C1A N2A C2A C3A 0.2(4)
C1A N2A C2A C5A 178.0(3)
C2A N2A C1A P1A 179.6(3)
C2A N2A C1A N1A -0.8(4)
C2A C3A C11A C12A -111.8(5)
C2A C3A C11A C16A 64.7(6)
C2A C5A C6A C7A 180.0(4)
C2A C5A C10A C9A -179.9(4)
C3A N1A C1A P1A -179.3(3)
C3A N1A C1A N2A 1.1(4)
C3A C2A C5A C6A 51.9(6)
C3A C2A C5A C10A -128.5(5)
C3A C11A C12A C13A 176.6(4)
C3A C11A C16A C15A -175.9(6)
C4A N2A C1A P1A -2.0(6)
C4A N2A C1A N1A 177.6(4)
C4A N2A C2A C3A -178.2(4)
C4A N2A C2A C5A -0.4(6)
C5A C2A C3A N1A -177.1(4)
C5A C2A C3A C11A 6.4(7)
C5A C6A C7A C8A -0.2(7)
C6A C5A C10A C9A -0.2(6)
C6A C7A C8A C9A 0.0(7)
C7A C8A C9A C10A 0.1(7)
C8A C9A C10A C5A 0.0(6)
C10A C5A C6A C7A 0.3(6)
C11A C12A C13A C14A 0.7(8)
C12A C11A C16A C15A 0.7(9)
C12A C13A C14A C15A -2.2(9)
C13A C14A C15A C16A 2.9(9)
C14A C15A C16A C11A -2.1(10)
C16A C11A C12A C13A 0.1(8)
C17A P1A C1A N1A -53.2(4)
C17A P1A C1A N2A 126.4(3)
C17A P1A C33A N5A 47.0(3)
C17A P1A C33A N6A -128.1(3)
C17A N3A C19A C18A -0.3(4)
C17A N3A C19A C27A -178.0(3)
C17A N4A C18A C19A 0.4(4)
C17A N4A C18A C21A 177.6(3)
C18A N4A C17A P1A -177.3(3)
C18A N4A C17A N3A -0.6(4)
C18A C19A C27A C28A -141.7(4)
C18A C19A C27A C32A 39.6(6)
C18A C21A C22A C23A -179.4(4)
C18A C21A C26A C25A -179.8(4)
C19A N3A C17A P1A 177.1(3)
C19A N3A C17A N4A 0.6(4)
C19A C18A C21A C22A 63.2(6)
C19A C18A C21A C26A -118.1(5)
C19A C27A C28A C29A -177.6(4)
C19A C27A C32A C31A 179.1(4)
C20A N4A C17A P1A -0.6(5)
C20A N4A C17A N3A 176.2(3)
C20A N4A C18A C19A -176.4(4)
C20A N4A C18A C21A 0.8(6)
C21A C18A C19A N3A -176.9(4)
C21A C18A C19A C27A 0.7(7)
C21A C22A C23A C24A -1.4(8)
C22A C21A C26A C25A -1.1(7)
C22A C23A C24A C25A 0.1(8)
C23A C24A C25A C26A 0.7(8)
C24A C25A C26A C21A -0.2(7)
C26A C21A C22A C23A 1.9(7)
C27A C28A C29A C30A -1.9(7)
C28A C27A C32A C31A 0.4(6)
C28A C29A C30A C31A 1.0(7)
C29A C30A C31A C32A 0.5(7)
C30A C31A C32A C27A -1.2(6)
C32A C27A C28A C29A 1.1(6)
C33A P1A C1A N1A 45.5(4)
C33A P1A C1A N2A -135.0(3)
C33A P1A C17A N3A -46.6(4)
C33A P1A C17A N4A 129.6(3)
C33A N5A C35A C34A -0.6(4)
C33A N5A C35A C43A 176.7(3)
C33A N6A C34A C35A -0.2(4)
C33A N6A C34A C37A -179.4(3)
C34A N6A C33A P1A 175.7(3)
C34A N6A C33A N5A -0.1(4)
C34A C35A C43A C44A -38.8(6)
C34A C35A C43A C48A 140.3(4)
C34A C37A C38A C39A -178.9(4)
C34A C37A C42A C41A 178.0(4)
C35A N5A C33A P1A -175.2(3)
C35A N5A C33A N6A 0.5(4)
C35A C34A C37A C38A -49.3(6)
C35A C34A C37A C42A 132.1(5)
C35A C43A C44A C45A -179.7(4)
C35A C43A C48A C47A 179.3(4)
C36A N6A C33A P1A 0.0(5)
C36A N6A C33A N5A -175.8(3)
C36A N6A C34A C35A 175.4(4)
C36A N6A C34A C37A -3.8(6)
C37A C34A C35A N5A 179.6(4)
C37A C34A C35A C43A 2.5(7)
C37A C38A C39A C40A 0.6(6)
C38A C37A C42A C41A -0.5(6)
C38A C39A C40A C41A -0.1(6)
C39A C40A C41A C42A -0.7(7)
C40A C41A C42A C37A 1.1(6)
C42A C37A C38A C39A -0.3(6)
C43A C44A C45A C46A -0.2(7)
C44A C43A C48A C47A -1.6(6)
C44A C45A C46A C47A -0.2(7)
C45A C46A C47A C48A -0.2(7)
C46A C47A C48A C43A 1.1(7)
C48A C43A C44A C45A 1.1(6)
C49A C50A C51A C52A -0.2(5)
C50A C49A C54A C53A -1.9(6)
C50A C51A C52A C53A -0.4(6)
C50A C51A C52A C55A -176.1(4)
C51A C52A C53A C54A -0.1(6)
C51A C52A C55A C56A 116.5(6)
C51A C52A C55A C57A -4.8(6)
C51A C52A C55A C58A -123.9(4)
C52A C53A C54A C49A 1.2(7)
C53A C52A C55A C56A -59.2(7)
C53A C52A C55A C57A 179.5(4)
C53A C52A C55A C58A 60.3(5)
C54A C49A C50A O2A -175.6(4)
C54A C49A C50A C51A 1.4(6)
C55A C52A C53A C54A 175.8(4)
Cl1 C1S C2S Cl2 -67.3(6)
Cl3 C3S C4S Cl4 68.0(5)
Cl5 C5S C6S Cl6 65.4(5)
Cl7 C7S C8S Cl8 65.1(5)
O3 S1 C59 F1 -61.2(4)
O3 S1 C59 F2 57.7(4)
O3 S1 C59 F3 177.0(3)
O4 S1 C59 F1 179.1(4)
O4 S1 C59 F2 -62.0(4)
O4 S1 C59 F3 57.2(4)
O5 S1 C59 F1 59.3(4)
O5 S1 C59 F2 178.2(3)
O5 S1 C59 F3 -62.5(4)
O3A S1A C59A F1A -60.6(5)
O3A S1A C59A F2A 59.4(5)
O3A S1A C59A F3A 175.8(5)
O4A S1A C59A F1A -179.7(4)
O4A S1A C59A F2A -59.7(5)
O4A S1A C59A F3A 56.7(5)
O5A S1A C59A F1A 60.3(5)
O5A S1A C59A F2A -179.8(4)
O5A S1A C59A F3A -63.4(5)
